data_1551053
loop_
_publ_author_name
'Pucino, Margherita'
'Allouche, Florian'
'Gordon, Christopher P.'
'W\"orle, Michael'
'Mougel, Victor'
'Coperet, Christophe'

_publ_section_title
;
 Reactive Coordinatively Saturated Mo(III) Complex: Exploiting the
 Adaptive Hapticity of Tris(tert-butoxy)silanolate Ligands
;
_journal_name_full 'Chemical Science'
_journal_paper_doi 10.1039/C9SC01955C
_journal_year 2019
_chemical_formula_moiety 'C36 H81 Mo O12 Si3'
_chemical_formula_sum 'C36 H81 Mo O12 Si3'
_chemical_formula_weight 886.21
_chemical_name_systematic '[Mo(TBOS)3]'
_space_group_crystal_system triclinic
_space_group_IT_number 2
_space_group_name_Hall '-P 1'
_space_group_name_H-M_alt 'P -1'
_symmetry_space_group_name_Hall '-P 1'
_symmetry_space_group_name_H-M 'P -1'
_atom_sites_solution_hydrogens geom
_audit_creation_date 2015-12-07
_audit_creation_method
;
Olex2 1.2
(compiled 2015.09.30 svn.r3233 for OlexSys, GUI svn.r5103)
;
_audit_update_record
;
2018-03-01 deposited with the CCDC.    2019-05-14 downloaded from the CCDC.
;
_cell_angle_alpha 100.521(4)
_cell_angle_beta 95.866(4)
_cell_angle_gamma 93.602(3)
_cell_formula_units_Z 4
_cell_length_a 14.2373(7)
_cell_length_b 17.8493(7)
_cell_length_c 19.9245(9)
_cell_measurement_reflns_used 5912
_cell_measurement_temperature 103(2)
_cell_measurement_theta_max 30.6647
_cell_measurement_theta_min 2.7821
_cell_volume 4934.9(4)
_computing_cell_refinement
;
CrysAlisPro, Agilent Technologies,
Version 1.171.36.21 (release 14-08-2012 CrysAlis171 .NET)
(compiled Sep 14 2012,17:21:16)
;
_computing_data_collection
;
CrysAlisPro, Agilent Technologies,
Version 1.171.36.21 (release 14-08-2012 CrysAlis171 .NET)
(compiled Sep 14 2012,17:21:16)
;
_computing_data_reduction
;
CrysAlisPro, Agilent Technologies,
Version 1.171.36.21 (release 14-08-2012 CrysAlis171 .NET)
(compiled Sep 14 2012,17:21:16)
;
_computing_molecular_graphics 'Olex2 (Dolomanov et al., 2009)'
_computing_publication_material 'Olex2 (Dolomanov et al., 2009)'
_computing_structure_refinement 'ShelXL (Sheldrick, 2015)'
_computing_structure_solution
;
Superflip (Palatinus & Chapuis, 2007;Palatinus & van der Lee, 2008;
Palatinus et al., 2012)
;
_diffrn_ambient_temperature 103(2)
_diffrn_detector_area_resol_mean 16.0839
_diffrn_measured_fraction_theta_full 0.984
_diffrn_measured_fraction_theta_max 0.982
_diffrn_measurement_details
;
#__ type_ start__ end____ width___ exp.time_
  1 omega  -47.00   44.00   1.0000   45.0000
omega____ theta____ kappa____ phi______ frames
    -      -21.6342   77.0000 -180.0000 91

#__ type_ start__ end____ width___ exp.time_
  2 omega  -25.00   20.00   1.0000   45.0000
omega____ theta____ kappa____ phi______ frames
    -      -21.6342  -99.0000  -30.0000 45

#__ type_ start__ end____ width___ exp.time_
  3 omega  -65.00    0.00   1.0000   45.0000
omega____ theta____ kappa____ phi______ frames
    -      -21.6342  -57.0000   90.0000 65

#__ type_ start__ end____ width___ exp.time_
  4 omega  -23.00   64.00   1.0000   45.0000
omega____ theta____ kappa____ phi______ frames
    -       22.1029  -99.0000  -60.0000 87

#__ type_ start__ end____ width___ exp.time_
  5 omega  -25.00   64.00   1.0000   45.0000
omega____ theta____ kappa____ phi______ frames
    -       22.1029  -99.0000   90.0000 89

#__ type_ start__ end____ width___ exp.time_
  6 omega    1.00   91.00   1.0000   45.0000
omega____ theta____ kappa____ phi______ frames
    -       22.1029   57.0000 -120.0000 90
;
_diffrn_measurement_device_type 'Xcalibur, Sapphire3'
_diffrn_measurement_method '\w scans'
_diffrn_orient_matrix_UB_11 -0.0015702000
_diffrn_orient_matrix_UB_12 -0.0280231000
_diffrn_orient_matrix_UB_13 0.0210198000
_diffrn_orient_matrix_UB_21 0.0382536000
_diffrn_orient_matrix_UB_22 0.0208421000
_diffrn_orient_matrix_UB_23 0.0227602000
_diffrn_orient_matrix_UB_31 -0.0325570000
_diffrn_orient_matrix_UB_32 0.0206235000
_diffrn_orient_matrix_UB_33 0.0192097000
_diffrn_radiation_monochromator graphite
_diffrn_radiation_type MoK\a
_diffrn_radiation_wavelength 0.71073
_diffrn_reflns_av_R_equivalents 0.1192
_diffrn_reflns_av_unetI/netI 0.2037
_diffrn_reflns_Laue_measured_fraction_full 0.984
_diffrn_reflns_Laue_measured_fraction_max 0.982
_diffrn_reflns_limit_h_max 17
_diffrn_reflns_limit_h_min -17
_diffrn_reflns_limit_k_max 22
_diffrn_reflns_limit_k_min -22
_diffrn_reflns_limit_l_max 24
_diffrn_reflns_limit_l_min -24
_diffrn_reflns_number 43284
_diffrn_reflns_point_group_measured_fraction_full 0.984
_diffrn_reflns_point_group_measured_fraction_max 0.982
_diffrn_reflns_theta_full 26.000
_diffrn_reflns_theta_max 26.372
_diffrn_reflns_theta_min 2.788
_diffrn_source 'Enhance (Mo) X-ray Source'
_exptl_absorpt_coefficient_mu 0.388
_exptl_absorpt_correction_T_max 1.00000
_exptl_absorpt_correction_T_min 0.38464
_exptl_absorpt_correction_type multi-scan
_exptl_absorpt_process_details
;
CrysAlisPro, Agilent Technologies,
Version 1.171.36.21 (release 14-08-2012 CrysAlis171 .NET)
(compiled Sep 14 2012,17:21:16)
Empirical absorption correction using spherical harmonics,
 implemented in SCALE3 ABSPACK scaling algorithm.
;
_exptl_crystal_colour 'clear dark red'
_exptl_crystal_colour_lustre clear
_exptl_crystal_colour_modifier dark
_exptl_crystal_colour_primary red
_exptl_crystal_density_diffrn 1.193
_exptl_crystal_description block
_exptl_crystal_F_000 1908
_exptl_crystal_size_max 0.1884
_exptl_crystal_size_mid 0.153
_exptl_crystal_size_min 0.1038
_refine_diff_density_max 1.377
_refine_diff_density_min -1.332
_refine_diff_density_rms 0.136
_refine_ls_extinction_method none
_refine_ls_goodness_of_fit_ref 0.959
_refine_ls_hydrogen_treatment constr
_refine_ls_matrix_type full
_refine_ls_number_parameters 991
_refine_ls_number_reflns 19802
_refine_ls_number_restraints 0
_refine_ls_restrained_S_all 0.959
_refine_ls_R_factor_all 0.1606
_refine_ls_R_factor_gt 0.0855
_refine_ls_shift/su_max 0.000
_refine_ls_shift/su_mean 0.000
_refine_ls_structure_factor_coef Fsqd
_refine_ls_weighting_details
;
 w=1/[\s^2^(Fo^2^)+(0.0613P)^2^]
 where P=(Fo^2^+2Fc^2^)/3
;
_refine_ls_weighting_scheme calc
_refine_ls_wR_factor_gt 0.1594
_refine_ls_wR_factor_ref 0.1981
_reflns_Friedel_coverage 0.000
_reflns_number_gt 10565
_reflns_number_total 19802
_reflns_threshold_expression 'I > 2\s(I)'
_cod_data_source_file c9sc01955c2.cif
_cod_data_source_block vm3985-8
_cod_database_code 1551053
_shelxl_version_number 2012-9
_chemical_oxdiff_formula 'Mo1 Si3 O12 C36 H81'
_shelx_space_group_comment
;
The symmetry employed for this shelxl refinement is uniquely defined
by the following loop, which should always be used as a source of
symmetry information in preference to the above space-group names.
They are only intended as comments.
;
_reflns_odcompleteness_completeness 96.97
_reflns_odcompleteness_iscentric 1
_reflns_odcompleteness_theta 28.22
_olex2_refinement_description
;
1. Others
 Fixed Uiso: H17A(0.08) H17B(0.08) H17C(0.08) H1A(0.064) H1B(0.064) H1C(0.064)
 H4A(0.063) H4B(0.063) H4C(0.063) H6A(0.086) H6B(0.086) H6C(0.086) H7A(0.06)
 H7B(0.06) H7C(0.06) H12G(0.055) H12H(0.055) H12I(0.055) H17D(0.071)
 H17E(0.071) H17F(0.071) H24A(0.061) H24B(0.061) H24C(0.061) H28A(0.058)
 H28B(0.058) H28C(0.058) H29A(0.063) H29B(0.063) H29C(0.063) H31A(0.061)
 H31B(0.061) H31C(0.061) H34A(0.066) H34B(0.066) H34C(0.066) H36A(0.076)
 H36B(0.076) H36C(0.076) H41A(0.071) H41B(0.071) H41C(0.071) H45A(0.085)
 H45B(0.085) H45C(0.085) H48A(0.092) H48B(0.092) H48C(0.092) H54A(0.057)
 H54B(0.057) H54C(0.057) H56A(0.057) H56B(0.057) H56C(0.057) H57A(0.067)
 H57B(0.067) H57C(0.067) H60A(0.079) H60B(0.079) H60C(0.079) H63A(0.066)
 H63B(0.066) H63C(0.066) H72A(0.059) H72B(0.059) H72C(0.059) H74A(0.053)
 H74B(0.053) H74C(0.053) H76A(0.065) H76B(0.065) H76C(0.065) H78A(0.064)
 H78B(0.064) H78C(0.064) H80A(0.109) H80B(0.109) H80C(0.109) H82A(0.072)
 H82B(0.072) H82C(0.072) H84A(0.08) H84B(0.08) H84C(0.08) H85A(0.059)
 H85B(0.059) H85C(0.059) H88A(0.062) H88B(0.062) H88C(0.062) H90A(0.085)
 H90B(0.085) H90C(0.085) H94A(0.074) H94B(0.074) H94C(0.074) H96A(0.07)
 H96B(0.07) H96C(0.07) H10A(0.057) H10B(0.057) H10C(0.057) H10D(0.059)
 H10E(0.059) H10F(0.059) H10G(0.06) H10H(0.06) H10I(0.06) H10J(0.076)
 H10K(0.076) H10L(0.076) H11D(0.062) H11E(0.062) H11F(0.062) H11G(0.081)
 H11H(0.081) H11I(0.081) H11A(0.075) H11B(0.075) H11C(0.075) H12J(0.064)
 H12K(0.064) H12L(0.064) H12M(0.08) H12N(0.08) H12O(0.08) H12A(0.059)
 H12B(0.059) H12C(0.059) H12D(0.067) H12E(0.067) H12F(0.067) H13A(0.075)
 H13B(0.075) H13C(0.075) H13G(0.078) H13H(0.078) H13I(0.078) H13J(0.073)
 H13K(0.073) H13L(0.073) H13D(0.093) H13E(0.093) H13F(0.093) H13M(0.071)
 H13N(0.071) H13O(0.071) H14A(0.074) H14B(0.074) H14C(0.074) H14D(0.077)
 H14E(0.077) H14F(0.077) H14J(0.094) H14K(0.094) H14L(0.094) H14G(0.106)
 H14H(0.106) H14I(0.106) H15A(0.075) H15B(0.075) H15C(0.075)
 Fixed X: H17A(0.353) H17B(0.2623) H17C(0.3594) H1A(-0.2012) H1B(-0.3046) H1C(-
 0.2778) H4A(-0.3822) H4B(-0.3937) H4C(-0.3822) H6A(-0.1389) H6B(-0.0971) H6C(-
 0.1488) H7A(0.1694) H7B(0.0808) H7C(0.1668) H12G(0.4163) H12H(0.4955)
 H12I(0.4789) H17D(0.432) H17E(0.4336) H17F(0.3617) H24A(-0.2398) H24B(-0.2564)
 H24C(-0.1575) H28A(0.2612) H28B(0.1736) H28C(0.2205) H29A(0.0022) H29B(-
 0.0142) H29C(0.0774) H31A(0.3383) H31B(0.3942) H31C(0.2843) H34A(-0.1674)
 H34B(-0.2425) H34C(-0.1418) H36A(0.6579) H36B(0.6454) H36C(0.5566)
 H41A(0.6471) H41B(0.6653) H41C(0.6909) H45A(-0.0407) H45B(-0.0119)
 H45C(0.0037) H48A(0.5263) H48B(0.6313) H48C(0.5646) H54A(-0.0753) H54B(-
 0.0537) H54C(-0.0169) H56A(0.6821) H56B(0.7502) H56C(0.7105) H57A(0.8036)
 H57B(0.8636) H57C(0.8561) H60A(0.1673) H60B(0.1019) H60C(0.057) H63A(0.4513)
 H63B(0.5024) H63C(0.4477) H72A(0.3041) H72B(0.3911) H72C(0.3069) H74A(0.2114)
 H74B(0.2406) H74C(0.2801) H76A(0.0487) H76B(-0.0338) H76C(-0.0113)
 H78A(0.2996) H78B(0.4071) H78C(0.3775) H80A(0.4962) H80B(0.4649) H80C(0.3925)
 H82A(0.3797) H82B(0.2902) H82C(0.3059) H84A(0.4825) H84B(0.5723) H84C(0.5401)
 H85A(0.2161) H85B(0.1756) H85C(0.1078) H88A(-0.1563) H88B(-0.2499) H88C(-
 0.2458) H90A(0.3267) H90B(0.4103) H90C(0.4133) H94A(0.6455) H94B(0.6894)
 H94C(0.5813) H96A(0.147) H96B(0.1185) H96C(0.1954) H10A(0.002) H10B(0.0602)
 H10C(0.0405) H10D(0.2822) H10E(0.3693) H10F(0.2713) H10G(0.7986) H10H(0.8034)
 H10I(0.7081) H10J(0.2221) H10K(0.2952) H10L(0.2149) H11D(0.5888) H11E(0.5598)
 H11F(0.4816) H11G(0.2373) H11H(0.2604) H11I(0.3417) H11A(0.1737) H11B(0.1602)
 H11C(0.2372) H12J(0.1445) H12K(0.131) H12L(0.1208) H12M(0.2502) H12N(0.1905)
 H12O(0.2912) H12A(-0.0116) H12B(0.0369) H12C(0.0896) H12D(0.1087) H12E(0.0618)
 H12F(0.0205) H13A(-0.0391) H13B(-0.0893) H13C(-0.0332) H13G(0.694)
 H13H(0.7367) H13I(0.7373) H13J(0.6297) H13K(0.7233) H13L(0.659) H13D(0.0778)
 H13E(0.0092) H13F(0.1184) H13M(0.3634) H13N(0.4331) H13O(0.4503) H14A(0.1016)
 H14B(0.0238) H14C(-0.0044) H14D(0.2697) H14E(0.3661) H14F(0.2753) H14J(0.611)
 H14K(0.5994) H14L(0.6287) H14G(0.1052) H14H(-0.0056) H14I(0.0437) H15A(-
 0.3256) H15B(-0.3613) H15C(-0.2875)
 Fixed Y: H17A(0.1268) H17B(0.0758) H17C(0.0676) H1A(0.4302) H1B(0.4476)
 H1C(0.3628) H4A(0.1736) H4B(0.1232) H4C(0.2126) H6A(0.2944) H6B(0.2426)
 H6C(0.2053) H7A(0.4395) H7B(0.4379) H7C(0.3914) H12G(0.0344) H12H(-0.0094)
 H12I(0.0738) H17D(0.425) H17E(0.5104) H17F(0.4792) H24A(0.2095) H24B(0.1201)
 H24C(0.1603) H28A(0.0881) H28B(0.11) H28C(0.1675) H29A(0.3211) H29B(0.3988)
 H29C(0.3913) H31A(0.255) H31B(0.3084) H31C(0.3108) H34A(0.4971) H34B(0.5307)
 H34C(0.5171) H36A(0.2959) H36B(0.2778) H36C(0.2905) H41A(0.1139) H41B(0.0317)
 H41C(0.1027) H45A(0.0368) H45B(0.055) H45C(0.1186) H48A(0.1386) H48B(0.1658)
 H48C(0.224) H54A(-0.0213) H54B(-0.1073) H54C(-0.0493) H56A(0.2563)
 H56B(0.1956) H56C(0.1929) H57A(0.3305) H57B(0.3574) H57C(0.2712) H60A(-0.0602)
 H60B(-0.0499) H60C(-0.0734) H63A(0.3924) H63B(0.3682) H63C(0.3059)
 H72A(0.1145) H72B(0.1688) H72C(0.2026) H74A(0.4114) H74B(0.4981) H74C(0.4352)
 H76A(0.2749) H76B(0.3226) H76C(0.2488) H78A(0.4528) H78B(0.4486) H78C(0.4827)
 H80A(0.373) H80B(0.4508) H80C(0.3782) H82A(0.2033) H82B(0.1829) H82C(0.2638)
 H84A(0.1602) H84B(0.1507) H84C(0.0885) H85A(0.5) H85B(0.5619) H85C(0.5125)
 H88A(0.1025) H88B(0.0533) H88C(0.1029) H90A(0.4067) H90B(0.4679) H90C(0.3836)
 H94A(0.0552) H94B(0.0612) H94C(0.036) H96A(-0.0802) H96B(-0.14) H96C(-0.0725)
 H10A(0.4643) H10B(0.515) H10C(0.4269) H10D(0.2926) H10E(0.2614) H10F(0.26)
 H10G(0.2292) H10H(0.3135) H10I(0.2614) H10J(0.5158) H10K(0.5535) H10L(0.4928)
 H11D(0.0428) H11E(-0.0288) H11F(0.0194) H11G(0.082) H11H(0.0673) H11I(0.0961)
 H11A(0.142) H11B(0.0856) H11C(0.0734) H12J(0.2417) H12K(0.1582) H12L(0.1726)
 H12M(0.271) H12N(0.2135) H12O(0.2477) H12A(0.1374) H12B(0.1665) H12C(0.1809)
 H12D(0.3207) H12E(0.3133) H12F(0.3656) H13A(0.3527) H13B(0.3752) H13C(0.4384)
 H13G(0.0984) H13H(0.1631) H13I(0.1763) H13J(0.3606) H13K(0.413) H13L(0.3854)
 H13D(0.4854) H13E(0.4354) H13F(0.4264) H13M(0.3897) H13N(0.4639) H13O(0.3958)
 H14A(-0.0323) H14B(-0.0994) H14C(-0.015) H14D(0.124) H14E(0.1164) H14F(0.0651)
 H14J(0.3876) H14K(0.4568) H14L(0.3792) H14G(0.29) H14H(0.2886) H14I(0.258)
 H15A(0.3335) H15B(0.4154) H15C(0.3882)
 Fixed Z: H17A(0.03) H17B(0.0375) H17C(0.0792) H1A(0.7816) H1B(0.7961)
 H1C(0.7804) H4A(0.8256) H4B(0.7516) H4C(0.7612) H6A(0.9854) H6B(1.0347)
 H6C(0.9619) H7A(0.2746) H7B(0.2205) H7C(0.2002) H12G(0.2394) H12H(0.2039)
 H12I(0.1933) H17D(0.3589) H17E(0.3965) H17F(0.3308) H24A(0.6959) H24B(0.6814)
 H24C(0.7154) H28A(0.1797) H28B(0.1351) H28C(0.2008) H29A(0.3355) H29B(0.3119)
 H29C(0.3602) H31A(0.6422) H31B(0.603) H31C(0.6028) H34A(0.9621) H34B(0.9152)
 H34C(0.8924) H36A(0.5242) H36B(0.597) H36C(0.5482) H41A(0.2342) H41B(0.247)
 H41C(0.3068) H45A(0.6391) H45B(0.5696) H45C(0.6362) H48A(-0.0291) H48B(-
 0.0354) H48C(-0.0005) H54A(0.7966) H54B(0.7793) H54C(0.7356) H56A(0.1031)
 H56B(0.0745) H56C(0.1447) H57A(0.4682) H57B(0.4139) H57C(0.4206) H60A(0.6206)
 H60B(0.5553) H60C(0.6178) H63A(0.7824) H63B(0.7167) H63C(0.7475) H72A(0.7424)
 H72B(0.7816) H72C(0.7433) H74A(0.9174) H74B(0.9198) H74C(0.8668) H76A(0.164)
 H76B(0.1899) H76C(0.2187) H78A(0.6543) H78B(0.6444) H78C(0.7166) H80A(0.0066)
 H80B(0.0445) H80C(0.026) H82A(0.4526) H82B(0.4877) H82C(0.4686) H84A(0.5576)
 H84B(0.6069) H84C(0.5408) H85A(0.7704) H85B(0.8238) H85C(0.7625) H88A(0.819)
 H88B(0.7849) H88C(0.8588) H90A(0.5079) H90B(0.5071) H90C(0.4682) H94A(0.0985)
 H94B(0.0305) H94C(0.0278) H96A(0.7569) H96B(0.8015) H96C(0.8324) H10A(0.8358)
 H10B(0.9011) H10C(0.8973) H10D(0.852) H10E(0.8896) H10F(0.919) H10G(0.2983)
 H10H(0.2857) H10I(0.2662) H10J(0.3928) H10K(0.4561) H10L(0.4645) H11D(0.3813)
 H11E(0.3227) H11F(0.3549) H11G(0.3139) H11H(0.3888) H11I(0.3499) H11A(0.6315)
 H11B(0.5604) H11C(0.6186) H12J(0.4049) H12K(0.4187) H12L(0.3431) H12M(0.1327)
 H12N(0.0722) H12O(0.0624) H12A(0.926) H12B(1.0013) H12C(0.9389) H12D(0.9778)
 H12E(1.0444) H12F(0.9954) H13A(0.6727) H13B(0.6063) H13C(0.664) H13G(0.5)
 H13H(0.5617) H13I(0.4861) H13J(0.3355) H13K(0.3633) H13L(0.4149) H13D(0.5924)
 H13E(0.532) H13F(0.5367) H13M(0.1489) H13N(0.167) H13O(0.2053) H14A(0.9312)
 H14B(0.9009) H14C(0.9167) H14D(0.9183) H14E(0.8871) H14F(0.8503) H14J(0.1728)
 H14K(0.1351) H14L(0.0955) H14G(0.5398) H14H(0.5283) H14I(0.5908) H15A(0.8907)
 H15B(0.9079) H15C(0.9604)
;
_olex2_date_sample_data_collection 2015-12-04
_olex2_submission_special_instructions 'No special instructions were received'

loop_
_space_group_symop_operation_xyz
'x, y, z'
'-x, -y, -z'

loop_
_atom_site_label
_atom_site_type_symbol
_atom_site_fract_x
_atom_site_fract_y
_atom_site_fract_z
_atom_site_U_iso_or_equiv
_atom_site_adp_type
_atom_site_occupancy
_atom_site_site_symmetry_order
_atom_site_calc_flag
_atom_site_refinement_flags_posn
Mo2 Mo 0.05662(4) 0.25451(3) 0.79445(3) 0.02398(16) Uani 1 1 d .
Mo4 Mo 0.42741(4) 0.23527(3) 0.28004(3) 0.02342(15) Uani 1 1 d .
Si1 Si 0.56813(12) 0.21451(10) 0.38653(10) 0.0268(4) Uani 1 1 d .
Si3 Si 0.26192(12) 0.30953(10) 0.31606(10) 0.0251(4) Uani 1 1 d .
Si5 Si 0.48887(12) 0.23063(10) 0.14631(10) 0.0249(4) Uani 1 1 d .
Si7 Si 0.16751(13) 0.34305(10) 0.71826(10) 0.0259(4) Uani 1 1 d .
Si10 Si -0.12206(12) 0.29290(10) 0.84059(10) 0.0259(4) Uani 1 1 d .
Si12 Si 0.09560(13) 0.09649(10) 0.77877(10) 0.0272(4) Uani 1 1 d .
O2 O 0.4961(3) 0.2774(2) 0.3754(2) 0.0264(10) Uani 1 1 d .
O3 O -0.0678(3) 0.2992(2) 0.7747(2) 0.0273(11) Uani 1 1 d .
O6 O 0.3422(3) 0.3195(2) 0.2683(2) 0.0259(10) Uani 1 1 d .
O7 O 0.5570(3) 0.1722(2) 0.4509(2) 0.0335(11) Uani 1 1 d .
O10 O 0.1264(3) 0.3758(2) 0.7934(2) 0.0241(10) Uani 1 1 d .
O11 O 0.5334(3) 0.2604(2) 0.2237(2) 0.0272(10) Uani 1 1 d .
O13 O 0.5227(3) 0.1491(2) 0.3166(2) 0.0262(10) Uani 1 1 d .
O16 O 0.1224(3) 0.2575(2) 0.7082(2) 0.0230(10) Uani 1 1 d .
O17 O 0.2934(3) 0.2268(2) 0.3364(2) 0.0269(11) Uani 1 1 d .
O20 O 0.3852(3) 0.1930(2) 0.1637(2) 0.0253(10) Uani 1 1 d .
O22 O 0.1549(3) 0.2899(2) 0.2775(2) 0.0269(11) Uani 1 1 d .
O24 O 0.0053(3) 0.1436(2) 0.7713(2) 0.0272(10) Uani 1 1 d .
O25 O -0.2175(3) 0.2373(2) 0.8292(2) 0.0277(11) Uani 1 1 d .
O28 O 0.6790(3) 0.2392(2) 0.3877(2) 0.0293(11) Uani 1 1 d .
O29 O -0.0308(3) 0.2634(2) 0.8862(2) 0.0265(10) Uani 1 1 d .
O31 O 0.1718(3) 0.1714(2) 0.8157(2) 0.0260(10) Uani 1 1 d .
O34 O 0.5342(3) 0.1579(2) 0.1035(2) 0.0311(11) Uani 1 1 d .
O35 O 0.4777(3) 0.2928(2) 0.0966(2) 0.0280(11) Uani 1 1 d .
O39 O 0.2806(3) 0.3583(2) 0.7356(2) 0.0297(11) Uani 1 1 d .
O42 O 0.2596(3) 0.3777(2) 0.3818(2) 0.0293(11) Uani 1 1 d .
O43 O 0.1363(3) 0.3874(2) 0.6560(2) 0.0304(11) Uani 1 1 d .
O45 O 0.0951(3) 0.0418(2) 0.8351(2) 0.0321(11) Uani 1 1 d .
O47 O -0.1469(3) 0.3718(2) 0.8870(2) 0.0332(12) Uani 1 1 d .
O50 O 0.1265(3) 0.0473(2) 0.7094(2) 0.0303(11) Uani 1 1 d .
C177 C 0.3201(5) 0.1029(4) 0.0613(4) 0.053(2) Uani 1 1 d .
H17A H 0.3530 0.1268 0.0300 0.080 Uiso 1 1 calc GR
H17B H 0.2623 0.0758 0.0375 0.080 Uiso 1 1 calc GR
H17C H 0.3594 0.0676 0.0792 0.080 Uiso 1 1 calc GR
C1 C -0.2554(5) 0.4142(4) 0.8021(4) 0.0427(19) Uani 1 1 d .
H1A H -0.2012 0.4302 0.7816 0.064 Uiso 1 1 calc GR
H1B H -0.3046 0.4476 0.7961 0.064 Uiso 1 1 calc GR
H1C H -0.2778 0.3628 0.7804 0.064 Uiso 1 1 calc GR
C4 C -0.3635(4) 0.1694(4) 0.7802(4) 0.0419(19) Uani 1 1 d .
H4A H -0.3822 0.1736 0.8256 0.063 Uiso 1 1 calc GR
H4B H -0.3937 0.1232 0.7516 0.063 Uiso 1 1 calc GR
H4C H -0.3822 0.2126 0.7612 0.063 Uiso 1 1 calc GR
C6 C -0.1085(5) 0.2483(5) 0.9877(4) 0.057(2) Uani 1 1 d .
H6A H -0.1389 0.2944 0.9854 0.086 Uiso 1 1 calc GR
H6B H -0.0971 0.2426 1.0347 0.086 Uiso 1 1 calc GR
H6C H -0.1488 0.2053 0.9619 0.086 Uiso 1 1 calc GR
C7 C 0.1294(5) 0.4085(4) 0.2366(4) 0.0402(19) Uani 1 1 d .
H7A H 0.1694 0.4395 0.2746 0.060 Uiso 1 1 calc GR
H7B H 0.0808 0.4379 0.2205 0.060 Uiso 1 1 calc GR
H7C H 0.1668 0.3914 0.2002 0.060 Uiso 1 1 calc GR
C12 C 0.4785(5) 0.0397(3) 0.2254(4) 0.0364(18) Uani 1 1 d .
H12G H 0.4163 0.0344 0.2394 0.055 Uiso 1 1 calc GR
H12H H 0.4955 -0.0094 0.2039 0.055 Uiso 1 1 calc GR
H12I H 0.4789 0.0738 0.1933 0.055 Uiso 1 1 calc GR
C14 C 0.2594(4) 0.1809(3) 0.3854(3) 0.0264(16) Uani 1 1 d .
C16 C 0.1033(5) 0.0400(4) 0.6355(4) 0.0389(18) Uani 1 1 d .
C17 C 0.3938(5) 0.4667(4) 0.3715(4) 0.047(2) Uani 1 1 d .
H17D H 0.4320 0.4250 0.3589 0.071 Uiso 1 1 calc GR
H17E H 0.4336 0.5104 0.3965 0.071 Uiso 1 1 calc GR
H17F H 0.3617 0.4792 0.3308 0.071 Uiso 1 1 calc GR
C19 C -0.2275(4) 0.4175(4) 0.8787(4) 0.0332(17) Uani 1 1 d .
C22 C 0.6116(5) 0.1518(4) 0.0618(4) 0.0367(18) Uani 1 1 d .
C24 C -0.2247(5) 0.1640(4) 0.7125(4) 0.0405(18) Uani 1 1 d .
H24A H -0.2398 0.2095 0.6959 0.061 Uiso 1 1 calc GR
H24B H -0.2564 0.1201 0.6814 0.061 Uiso 1 1 calc GR
H24C H -0.1575 0.1603 0.7154 0.061 Uiso 1 1 calc GR
C26 C 0.2974(4) 0.1637(3) 0.1202(3) 0.0261(15) Uani 1 1 d .
C28 C 0.2323(5) 0.1293(4) 0.1628(4) 0.0388(19) Uani 1 1 d .
H28A H 0.2612 0.0881 0.1797 0.058 Uiso 1 1 calc GR
H28B H 0.1736 0.1100 0.1351 0.058 Uiso 1 1 calc GR
H28C H 0.2205 0.1675 0.2008 0.058 Uiso 1 1 calc GR
C29 C 0.0326(5) 0.3651(4) 0.3227(4) 0.042(2) Uani 1 1 d .
H29A H 0.0022 0.3211 0.3355 0.063 Uiso 1 1 calc GR
H29B H -0.0142 0.3988 0.3119 0.063 Uiso 1 1 calc GR
H29C H 0.0774 0.3913 0.3602 0.063 Uiso 1 1 calc GR
C31 C 0.3422(5) 0.3044(4) 0.6296(4) 0.0407(19) Uani 1 1 d .
H31A H 0.3383 0.2550 0.6422 0.061 Uiso 1 1 calc GR
H31B H 0.3942 0.3084 0.6030 0.061 Uiso 1 1 calc GR
H31C H 0.2843 0.3108 0.6028 0.061 Uiso 1 1 calc GR
C34 C -0.1915(5) 0.4980(4) 0.9155(4) 0.044(2) Uani 1 1 d .
H34A H -0.1674 0.4971 0.9621 0.066 Uiso 1 1 calc GR
H34B H -0.2425 0.5307 0.9152 0.066 Uiso 1 1 calc GR
H34C H -0.1418 0.5171 0.8924 0.066 Uiso 1 1 calc GR
C36 C 0.6175(5) 0.2702(4) 0.5500(4) 0.051(2) Uani 1 1 d .
H36A H 0.6579 0.2959 0.5242 0.076 Uiso 1 1 calc GR
H36B H 0.6454 0.2778 0.5970 0.076 Uiso 1 1 calc GR
H36C H 0.5566 0.2905 0.5482 0.076 Uiso 1 1 calc GR
C38 C 0.0601(4) -0.0378(3) 0.8287(4) 0.0318(17) Uani 1 1 d .
C39 C 0.0842(4) 0.3396(4) 0.2598(4) 0.0294(16) Uani 1 1 d .
C41 C 0.6470(5) 0.0809(4) 0.2672(4) 0.047(2) Uani 1 1 d .
H41A H 0.6471 0.1139 0.2342 0.071 Uiso 1 1 calc GR
H41B H 0.6653 0.0317 0.2470 0.071 Uiso 1 1 calc GR
H41C H 0.6909 0.1027 0.3068 0.071 Uiso 1 1 calc GR
C44 C -0.0148(5) 0.2523(4) 0.9575(4) 0.0294(16) Uani 1 1 d .
C45 C 0.0044(5) 0.0649(5) 0.6185(4) 0.057(2) Uani 1 1 d .
H45A H -0.0407 0.0368 0.6391 0.085 Uiso 1 1 calc GR
H45B H -0.0119 0.0550 0.5696 0.085 Uiso 1 1 calc GR
H45C H 0.0037 0.1186 0.6362 0.085 Uiso 1 1 calc GR
C48 C 0.5806(6) 0.1719(5) -0.0071(4) 0.061(3) Uani 1 1 d .
H48A H 0.5263 0.1386 -0.0291 0.092 Uiso 1 1 calc GR
H48B H 0.6313 0.1658 -0.0354 0.092 Uiso 1 1 calc GR
H48C H 0.5646 0.2240 -0.0005 0.092 Uiso 1 1 calc GR
C52 C 0.7363(4) 0.3015(4) 0.3705(4) 0.0293(16) Uani 1 1 d .
C54 C -0.0294(5) -0.0555(4) 0.7808(4) 0.0383(18) Uani 1 1 d .
H54A H -0.0753 -0.0213 0.7966 0.057 Uiso 1 1 calc GR
H54B H -0.0537 -0.1073 0.7793 0.057 Uiso 1 1 calc GR
H54C H -0.0169 -0.0493 0.7356 0.057 Uiso 1 1 calc GR
C56 C 0.6964(5) 0.2039(4) 0.0995(4) 0.0380(19) Uani 1 1 d .
H56A H 0.6821 0.2563 0.1031 0.057 Uiso 1 1 calc GR
H56B H 0.7502 0.1956 0.0745 0.057 Uiso 1 1 calc GR
H56C H 0.7105 0.1929 0.1447 0.057 Uiso 1 1 calc GR
C57 C 0.8227(5) 0.3165(4) 0.4231(4) 0.045(2) Uani 1 1 d .
H57A H 0.8036 0.3305 0.4682 0.067 Uiso 1 1 calc GR
H57B H 0.8636 0.3574 0.4139 0.067 Uiso 1 1 calc GR
H57C H 0.8561 0.2712 0.4206 0.067 Uiso 1 1 calc GR
C60 C 0.1078(6) -0.0435(4) 0.6044(4) 0.053(2) Uani 1 1 d .
H60A H 0.1673 -0.0602 0.6206 0.079 Uiso 1 1 calc GR
H60B H 0.1019 -0.0499 0.5553 0.079 Uiso 1 1 calc GR
H60C H 0.0570 -0.0734 0.6178 0.079 Uiso 1 1 calc GR
C61 C 0.5498(4) 0.0720(3) 0.2883(4) 0.0301(16) Uani 1 1 d .
C63 C 0.4482(5) 0.3573(4) 0.7393(4) 0.044(2) Uani 1 1 d .
H63A H 0.4513 0.3924 0.7824 0.066 Uiso 1 1 calc GR
H63B H 0.5024 0.3682 0.7167 0.066 Uiso 1 1 calc GR
H63C H 0.4477 0.3059 0.7475 0.066 Uiso 1 1 calc GR
C65 C 0.3224(5) 0.4439(3) 0.4158(4) 0.0317(17) Uani 1 1 d .
C67 C 0.1438(4) 0.4521(3) 0.8392(4) 0.0299(17) Uani 1 1 d .
C70 C 0.6057(5) 0.1846(4) 0.5194(4) 0.0405(19) Uani 1 1 d .
C72 C 0.3237(5) 0.1643(4) 0.7694(4) 0.0390(18) Uani 1 1 d .
H72A H 0.3041 0.1145 0.7424 0.059 Uiso 1 1 calc GR
H72B H 0.3911 0.1688 0.7816 0.059 Uiso 1 1 calc GR
H72C H 0.3069 0.2026 0.7433 0.059 Uiso 1 1 calc GR
C74 C 0.2263(5) 0.4489(4) 0.8903(4) 0.0356(18) Uani 1 1 d .
H74A H 0.2114 0.4114 0.9174 0.053 Uiso 1 1 calc GR
H74B H 0.2406 0.4981 0.9198 0.053 Uiso 1 1 calc GR
H74C H 0.2801 0.4352 0.8668 0.053 Uiso 1 1 calc GR
C76 C 0.0158(5) 0.2921(4) 0.2029(4) 0.043(2) Uani 1 1 d .
H76A H 0.0487 0.2749 0.1640 0.065 Uiso 1 1 calc GR
H76B H -0.0338 0.3226 0.1899 0.065 Uiso 1 1 calc GR
H76C H -0.0113 0.2488 0.2187 0.065 Uiso 1 1 calc GR
C78 C 0.3607(5) 0.4447(4) 0.6756(4) 0.043(2) Uani 1 1 d .
H78A H 0.2996 0.4528 0.6543 0.064 Uiso 1 1 calc GR
H78B H 0.4071 0.4486 0.6444 0.064 Uiso 1 1 calc GR
H78C H 0.3775 0.4827 0.7166 0.064 Uiso 1 1 calc GR
C80 C 0.4577(7) 0.3962(4) 0.0402(5) 0.073(3) Uani 1 1 d .
H80A H 0.4962 0.3730 0.0066 0.109 Uiso 1 1 calc GR
H80B H 0.4649 0.4508 0.0445 0.109 Uiso 1 1 calc GR
H80C H 0.3925 0.3782 0.0260 0.109 Uiso 1 1 calc GR
C82 C 0.3137(5) 0.2104(4) 0.4548(4) 0.048(2) Uani 1 1 d .
H82A H 0.3797 0.2033 0.4526 0.072 Uiso 1 1 calc GR
H82B H 0.2902 0.1829 0.4877 0.072 Uiso 1 1 calc GR
H82C H 0.3059 0.2638 0.4686 0.072 Uiso 1 1 calc GR
C84 C 0.5446(5) 0.1422(4) 0.5598(4) 0.053(2) Uani 1 1 d .
H84A H 0.4825 0.1602 0.5576 0.080 Uiso 1 1 calc GR
H84B H 0.5723 0.1507 0.6069 0.080 Uiso 1 1 calc GR
H84C H 0.5401 0.0885 0.5408 0.080 Uiso 1 1 calc GR
C85 C 0.1626(5) 0.5123(3) 0.7948(4) 0.0393(19) Uani 1 1 d .
H85A H 0.2161 0.5000 0.7704 0.059 Uiso 1 1 calc GR
H85B H 0.1756 0.5619 0.8238 0.059 Uiso 1 1 calc GR
H85C H 0.1078 0.5125 0.7625 0.059 Uiso 1 1 calc GR
C88 C -0.2243(5) 0.1004(3) 0.8144(4) 0.0412(19) Uani 1 1 d .
H88A H -0.1563 0.1025 0.8190 0.062 Uiso 1 1 calc GR
H88B H -0.2499 0.0533 0.7849 0.062 Uiso 1 1 calc GR
H88C H -0.2458 0.1029 0.8588 0.062 Uiso 1 1 calc GR
C90 C 0.3729(6) 0.4236(4) 0.4808(5) 0.057(2) Uani 1 1 d .
H90A H 0.3267 0.4067 0.5079 0.085 Uiso 1 1 calc GR
H90B H 0.4103 0.4679 0.5071 0.085 Uiso 1 1 calc GR
H90C H 0.4133 0.3836 0.4682 0.085 Uiso 1 1 calc GR
C94 C 0.6340(5) 0.0683(4) 0.0539(4) 0.049(2) Uani 1 1 d .
H94A H 0.6455 0.0552 0.0985 0.074 Uiso 1 1 calc GR
H94B H 0.6894 0.0612 0.0305 0.074 Uiso 1 1 calc GR
H94C H 0.5813 0.0360 0.0278 0.074 Uiso 1 1 calc GR
C96 C 0.1375(5) -0.0872(4) 0.8024(5) 0.046(2) Uani 1 1 d .
H96A H 0.1470 -0.0802 0.7569 0.070 Uiso 1 1 calc GR
H96B H 0.1185 -0.1400 0.8015 0.070 Uiso 1 1 calc GR
H96C H 0.1954 -0.0725 0.8324 0.070 Uiso 1 1 calc GR
C97 C -0.2572(5) 0.1673(3) 0.7837(4) 0.0335(17) Uani 1 1 d .
C100 C 0.0534(5) 0.4658(4) 0.8713(4) 0.0382(19) Uani 1 1 d .
H10A H 0.0020 0.4643 0.8358 0.057 Uiso 1 1 calc GR
H10B H 0.0602 0.5150 0.9011 0.057 Uiso 1 1 calc GR
H10C H 0.0405 0.4269 0.8973 0.057 Uiso 1 1 calc GR
C102 C 0.3018(5) 0.2546(4) 0.8778(4) 0.0393(19) Uani 1 1 d .
H10D H 0.2822 0.2926 0.8520 0.059 Uiso 1 1 calc GR
H10E H 0.3693 0.2614 0.8896 0.059 Uiso 1 1 calc GR
H10F H 0.2713 0.2600 0.9190 0.059 Uiso 1 1 calc GR
C104 C 0.2744(4) 0.1755(4) 0.8347(4) 0.0292(16) Uani 1 1 d .
C106 C 0.7642(5) 0.2738(4) 0.2985(4) 0.0402(19) Uani 1 1 d .
H10G H 0.7986 0.2292 0.2983 0.060 Uiso 1 1 calc GR
H10H H 0.8034 0.3135 0.2857 0.060 Uiso 1 1 calc GR
H10I H 0.7081 0.2614 0.2662 0.060 Uiso 1 1 calc GR
C107 C 0.2577(5) 0.5074(4) 0.4340(4) 0.051(2) Uani 1 1 d .
H10J H 0.2221 0.5158 0.3928 0.076 Uiso 1 1 calc GR
H10K H 0.2952 0.5535 0.4561 0.076 Uiso 1 1 calc GR
H10L H 0.2149 0.4928 0.4645 0.076 Uiso 1 1 calc GR
C110 C 0.3577(5) 0.3660(4) 0.6938(4) 0.0332(18) Uani 1 1 d .
C111 C 0.0536(5) 0.3746(4) 0.6060(4) 0.0342(17) Uani 1 1 d .
C113 C 0.4882(5) 0.3754(3) 0.1080(4) 0.0343(18) Uani 1 1 d .
C115 C 0.5445(5) 0.0217(4) 0.3417(4) 0.0415(19) Uani 1 1 d .
H11D H 0.5888 0.0428 0.3813 0.062 Uiso 1 1 calc GR
H11E H 0.5598 -0.0288 0.3227 0.062 Uiso 1 1 calc GR
H11F H 0.4816 0.0194 0.3549 0.062 Uiso 1 1 calc GR
C117 C 0.2762(6) 0.0991(4) 0.3569(4) 0.054(3) Uani 1 1 d .
H11G H 0.2373 0.0820 0.3139 0.081 Uiso 1 1 calc GR
H11H H 0.2604 0.0673 0.3888 0.081 Uiso 1 1 calc GR
H11I H 0.3417 0.0961 0.3499 0.081 Uiso 1 1 calc GR
C119 C 0.1751(5) 0.0898(4) 0.6091(4) 0.050(2) Uani 1 1 d .
H11A H 0.1737 0.1420 0.6315 0.075 Uiso 1 1 calc GR
H11B H 0.1602 0.0856 0.5604 0.075 Uiso 1 1 calc GR
H11C H 0.2372 0.0734 0.6186 0.075 Uiso 1 1 calc GR
C122 C 0.1543(5) 0.1891(4) 0.3883(4) 0.0425(19) Uani 1 1 d .
H12J H 0.1445 0.2417 0.4049 0.064 Uiso 1 1 calc GR
H12K H 0.1310 0.1582 0.4187 0.064 Uiso 1 1 calc GR
H12L H 0.1208 0.1726 0.3431 0.064 Uiso 1 1 calc GR
C123 C 0.2533(5) 0.2301(4) 0.0945(5) 0.053(2) Uani 1 1 d .
H12M H 0.2502 0.2710 0.1327 0.080 Uiso 1 1 calc GR
H12N H 0.1905 0.2135 0.0722 0.080 Uiso 1 1 calc GR
H12O H 0.2912 0.2477 0.0624 0.080 Uiso 1 1 calc GR
C125 C 0.0290(5) 0.1775(4) 0.9558(4) 0.0395(18) Uani 1 1 d .
H12A H -0.0116 0.1374 0.9260 0.059 Uiso 1 1 calc GR
H12B H 0.0369 0.1665 1.0013 0.059 Uiso 1 1 calc GR
H12C H 0.0896 0.1809 0.9389 0.059 Uiso 1 1 calc GR
C127 C 0.0499(5) 0.3190(4) 0.9974(4) 0.045(2) Uani 1 1 d .
H12D H 0.1087 0.3207 0.9778 0.067 Uiso 1 1 calc GR
H12E H 0.0618 0.3133 1.0444 0.067 Uiso 1 1 calc GR
H12F H 0.0205 0.3656 0.9954 0.067 Uiso 1 1 calc GR
C130 C -0.0350(5) 0.3863(4) 0.6404(4) 0.050(2) Uani 1 1 d .
H13A H -0.0391 0.3527 0.6727 0.075 Uiso 1 1 calc GR
H13B H -0.0893 0.3752 0.6063 0.075 Uiso 1 1 calc GR
H13C H -0.0332 0.4384 0.6640 0.075 Uiso 1 1 calc GR
C132 C 0.7024(5) 0.1526(5) 0.5165(4) 0.052(2) Uani 1 1 d .
H13G H 0.6940 0.0984 0.5000 0.078 Uiso 1 1 calc GR
H13H H 0.7367 0.1631 0.5617 0.078 Uiso 1 1 calc GR
H13I H 0.7373 0.1763 0.4861 0.078 Uiso 1 1 calc GR
C134 C 0.6821(5) 0.3715(4) 0.3711(5) 0.049(2) Uani 1 1 d .
H13J H 0.6297 0.3606 0.3355 0.073 Uiso 1 1 calc GR
H13K H 0.7233 0.4130 0.3633 0.073 Uiso 1 1 calc GR
H13L H 0.6590 0.3854 0.4149 0.073 Uiso 1 1 calc GR
C136 C 0.0659(6) 0.4362(5) 0.5627(5) 0.062(3) Uani 1 1 d .
H13D H 0.0778 0.4854 0.5924 0.093 Uiso 1 1 calc GR
H13E H 0.0092 0.4354 0.5320 0.093 Uiso 1 1 calc GR
H13F H 0.1184 0.4264 0.5367 0.093 Uiso 1 1 calc GR
C137 C 0.4283(5) 0.4093(4) 0.1622(4) 0.047(2) Uani 1 1 d .
H13M H 0.3634 0.3897 0.1489 0.071 Uiso 1 1 calc GR
H13N H 0.4331 0.4639 0.1670 0.071 Uiso 1 1 calc GR
H13O H 0.4503 0.3958 0.2053 0.071 Uiso 1 1 calc GR
C140 C 0.0438(5) -0.0469(4) 0.9010(4) 0.050(2) Uani 1 1 d .
H14A H 0.1016 -0.0323 0.9312 0.074 Uiso 1 1 calc GR
H14B H 0.0238 -0.0994 0.9009 0.074 Uiso 1 1 calc GR
H14C H -0.0044 -0.0150 0.9167 0.074 Uiso 1 1 calc GR
C142 C 0.2986(5) 0.1146(4) 0.8764(5) 0.051(2) Uani 1 1 d .
H14D H 0.2697 0.1240 0.9183 0.077 Uiso 1 1 calc GR
H14E H 0.3661 0.1164 0.8871 0.077 Uiso 1 1 calc GR
H14F H 0.2753 0.0651 0.8503 0.077 Uiso 1 1 calc GR
C145 C 0.5912(5) 0.4022(4) 0.1299(5) 0.063(3) Uani 1 1 d .
H14J H 0.6110 0.3876 0.1728 0.094 Uiso 1 1 calc GR
H14K H 0.5994 0.4568 0.1351 0.094 Uiso 1 1 calc GR
H14L H 0.6287 0.3792 0.0955 0.094 Uiso 1 1 calc GR
C148 C 0.0488(6) 0.2956(5) 0.5622(5) 0.071(3) Uani 1 1 d .
H14G H 0.1052 0.2900 0.5398 0.106 Uiso 1 1 calc GR
H14H H -0.0056 0.2886 0.5283 0.106 Uiso 1 1 calc GR
H14I H 0.0437 0.2580 0.5908 0.106 Uiso 1 1 calc GR
C150 C -0.3078(5) 0.3858(4) 0.9125(4) 0.050(2) Uani 1 1 d .
H15A H -0.3256 0.3335 0.8907 0.075 Uiso 1 1 calc GR
H15B H -0.3613 0.4154 0.9079 0.075 Uiso 1 1 calc GR
H15C H -0.2875 0.3882 0.9604 0.075 Uiso 1 1 calc GR

loop_
_atom_site_aniso_label
_atom_site_aniso_U_11
_atom_site_aniso_U_22
_atom_site_aniso_U_33
_atom_site_aniso_U_23
_atom_site_aniso_U_13
_atom_site_aniso_U_12
Mo2 0.0261(3) 0.0271(3) 0.0179(4) 0.0020(2) 0.0018(3) 0.0031(2)
Mo4 0.0247(3) 0.0273(3) 0.0169(3) 0.0006(2) 0.0018(3) 0.0037(2)
Si1 0.0284(10) 0.0304(10) 0.0200(12) 0.0012(8) 0.0014(9) 0.0040(8)
Si3 0.0253(10) 0.0295(9) 0.0198(11) 0.0009(8) 0.0038(8) 0.0049(7)
Si5 0.0237(10) 0.0301(10) 0.0192(11) 0.0004(8) 0.0022(8) 0.0016(7)
Si7 0.0306(11) 0.0298(10) 0.0175(11) 0.0032(8) 0.0036(9) 0.0059(8)
Si10 0.0283(10) 0.0287(10) 0.0198(12) 0.0025(8) 0.0023(9) 0.0036(8)
Si12 0.0322(11) 0.0276(10) 0.0216(12) 0.0038(8) 0.0024(9) 0.0036(8)
O2 0.031(2) 0.030(2) 0.018(3) -0.0003(19) 0.004(2) 0.0049(18)
O3 0.032(3) 0.027(2) 0.022(3) 0.002(2) 0.005(2) 0.0057(19)
O6 0.030(2) 0.026(2) 0.021(3) 0.0003(19) 0.005(2) 0.0080(18)
O7 0.037(3) 0.043(3) 0.021(3) 0.008(2) 0.000(2) 0.007(2)
O10 0.030(2) 0.025(2) 0.014(3) -0.0018(18) 0.001(2) 0.0002(18)
O11 0.027(2) 0.033(2) 0.020(3) 0.000(2) 0.002(2) 0.0032(18)
O13 0.028(2) 0.026(2) 0.022(3) -0.0016(19) 0.000(2) 0.0069(18)
O16 0.025(2) 0.027(2) 0.016(3) 0.0010(18) 0.000(2) 0.0028(17)
O17 0.029(2) 0.031(2) 0.021(3) 0.005(2) 0.004(2) 0.0043(19)
O20 0.027(2) 0.032(2) 0.015(3) 0.0005(19) 0.000(2) 0.0026(18)
O22 0.022(2) 0.030(2) 0.028(3) 0.003(2) 0.000(2) 0.0046(18)
O24 0.028(2) 0.030(2) 0.020(3) -0.002(2) -0.001(2) 0.0005(18)
O25 0.029(3) 0.029(2) 0.023(3) 0.001(2) 0.001(2) 0.0006(19)
O28 0.026(2) 0.036(2) 0.024(3) 0.005(2) 0.000(2) 0.0029(19)
O29 0.023(2) 0.039(2) 0.019(3) 0.007(2) 0.005(2) 0.0037(19)
O31 0.025(2) 0.029(2) 0.025(3) 0.007(2) 0.006(2) 0.0056(18)
O34 0.027(3) 0.038(3) 0.028(3) 0.002(2) 0.006(2) 0.0062(19)
O35 0.035(3) 0.032(2) 0.016(3) 0.002(2) 0.001(2) -0.0003(19)
O39 0.031(3) 0.038(3) 0.023(3) 0.009(2) 0.011(2) 0.003(2)
O42 0.032(3) 0.031(2) 0.023(3) -0.001(2) 0.004(2) -0.0023(19)
O43 0.039(3) 0.031(2) 0.020(3) 0.005(2) 0.001(2) 0.004(2)
O45 0.044(3) 0.027(2) 0.027(3) 0.013(2) 0.001(2) 0.005(2)
O47 0.029(3) 0.036(3) 0.033(3) 0.002(2) 0.006(2) 0.006(2)
O50 0.035(3) 0.036(2) 0.017(3) 0.001(2) -0.003(2) 0.006(2)
C177 0.042(5) 0.070(5) 0.034(6) -0.021(4) 0.003(4) -0.007(4)
C1 0.036(4) 0.047(4) 0.039(6) -0.004(4) -0.006(4) 0.011(3)
C4 0.026(4) 0.046(4) 0.048(6) -0.001(4) -0.007(4) -0.001(3)
C6 0.038(5) 0.103(7) 0.036(6) 0.030(5) 0.001(4) 0.005(4)
C7 0.045(4) 0.037(4) 0.038(5) 0.006(4) -0.002(4) 0.009(3)
C12 0.048(5) 0.030(4) 0.028(5) 0.000(3) -0.003(4) 0.005(3)
C14 0.034(4) 0.030(3) 0.017(4) 0.007(3) 0.009(3) -0.003(3)
C16 0.042(4) 0.046(4) 0.028(5) 0.002(4) 0.000(4) 0.018(3)
C17 0.049(5) 0.051(5) 0.037(6) -0.003(4) 0.011(4) -0.013(4)
C19 0.028(4) 0.037(4) 0.034(5) -0.001(3) 0.008(3) 0.011(3)
C22 0.031(4) 0.056(5) 0.023(5) 0.001(4) 0.008(4) 0.012(3)
C24 0.051(5) 0.051(4) 0.015(4) 0.002(3) -0.004(4) -0.009(4)
C26 0.020(3) 0.038(4) 0.017(4) 0.002(3) -0.001(3) -0.003(3)
C28 0.038(4) 0.045(4) 0.029(5) 0.000(3) 0.005(4) -0.008(3)
C29 0.036(4) 0.040(4) 0.053(6) 0.010(4) 0.010(4) 0.011(3)
C31 0.042(4) 0.054(5) 0.025(5) 0.004(4) 0.009(4) 0.002(3)
C34 0.052(5) 0.038(4) 0.042(6) -0.002(4) 0.013(4) 0.011(3)
C36 0.056(5) 0.070(6) 0.025(5) 0.004(4) 0.001(4) 0.009(4)
C38 0.025(4) 0.028(4) 0.039(5) 0.001(3) 0.000(3) -0.006(3)
C39 0.027(4) 0.036(4) 0.027(5) 0.007(3) 0.000(3) 0.011(3)
C41 0.049(5) 0.033(4) 0.054(6) -0.010(4) 0.011(4) 0.010(3)
C44 0.033(4) 0.041(4) 0.012(4) 0.002(3) 0.002(3) 0.000(3)
C45 0.066(6) 0.073(6) 0.032(6) 0.008(4) 0.003(5) 0.021(4)
C48 0.054(5) 0.113(7) 0.016(5) 0.003(5) 0.010(4) 0.027(5)
C52 0.029(4) 0.038(4) 0.016(4) -0.001(3) -0.002(3) -0.004(3)
C54 0.036(4) 0.039(4) 0.040(5) 0.012(4) -0.001(4) 0.002(3)
C56 0.036(4) 0.044(4) 0.036(5) 0.005(4) 0.015(4) 0.010(3)
C57 0.041(5) 0.058(5) 0.032(5) 0.003(4) 0.005(4) 0.000(4)
C60 0.068(6) 0.047(5) 0.037(6) -0.006(4) 0.006(5) 0.003(4)
C61 0.032(4) 0.029(4) 0.030(5) 0.006(3) 0.005(3) 0.006(3)
C63 0.038(4) 0.051(5) 0.045(6) 0.012(4) 0.006(4) 0.007(4)
C65 0.037(4) 0.029(4) 0.025(5) -0.004(3) 0.004(3) -0.004(3)
C67 0.031(4) 0.024(3) 0.032(5) -0.003(3) 0.004(3) 0.004(3)
C70 0.048(5) 0.059(5) 0.015(4) 0.012(4) -0.001(4) 0.011(4)
C72 0.030(4) 0.043(4) 0.040(5) 0.001(4) -0.004(4) 0.004(3)
C74 0.038(4) 0.034(4) 0.031(5) -0.002(3) 0.005(4) -0.005(3)
C76 0.033(4) 0.045(4) 0.047(6) 0.004(4) -0.007(4) 0.008(3)
C78 0.046(5) 0.040(4) 0.043(6) 0.009(4) 0.016(4) -0.001(3)
C80 0.135(9) 0.046(5) 0.044(7) 0.025(5) 0.013(6) 0.011(5)
C82 0.045(5) 0.069(5) 0.032(5) 0.019(4) 0.000(4) -0.008(4)
C84 0.053(5) 0.071(6) 0.037(6) 0.014(4) 0.001(4) 0.006(4)
C85 0.052(5) 0.026(4) 0.038(5) -0.003(3) 0.009(4) 0.003(3)
C88 0.046(5) 0.032(4) 0.042(6) 0.004(3) -0.005(4) -0.004(3)
C90 0.062(6) 0.055(5) 0.047(7) 0.007(4) -0.005(5) -0.008(4)
C94 0.041(5) 0.062(5) 0.036(6) -0.018(4) 0.009(4) 0.018(4)
C96 0.037(4) 0.040(4) 0.066(7) 0.014(4) 0.010(4) 0.008(3)
C97 0.040(4) 0.027(4) 0.031(5) 0.003(3) 0.002(4) 0.001(3)
C100 0.052(5) 0.030(4) 0.034(5) 0.004(3) 0.014(4) 0.009(3)
C102 0.030(4) 0.046(4) 0.038(5) 0.003(4) -0.001(4) -0.003(3)
C104 0.027(4) 0.037(4) 0.021(4) -0.001(3) 0.001(3) 0.004(3)
C106 0.042(4) 0.046(4) 0.029(5) 0.003(3) -0.001(4) -0.005(3)
C107 0.059(5) 0.035(4) 0.050(6) -0.012(4) 0.007(5) 0.003(4)
C110 0.034(4) 0.036(4) 0.032(5) 0.007(3) 0.012(4) 0.004(3)
C111 0.038(4) 0.040(4) 0.026(5) 0.014(3) -0.007(3) 0.006(3)
C113 0.045(5) 0.028(4) 0.031(5) 0.004(3) 0.014(4) -0.001(3)
C115 0.052(5) 0.039(4) 0.031(5) 0.003(4) -0.005(4) 0.008(3)
C117 0.090(6) 0.035(4) 0.048(6) 0.017(4) 0.033(5) 0.016(4)
C119 0.060(5) 0.061(5) 0.029(5) 0.009(4) 0.007(4) 0.000(4)
C122 0.046(5) 0.054(5) 0.028(5) 0.012(4) 0.006(4) -0.001(4)
C123 0.033(4) 0.057(5) 0.066(7) 0.015(5) -0.013(4) -0.005(4)
C125 0.054(5) 0.042(4) 0.020(5) 0.008(3) -0.008(4) -0.003(3)
C127 0.062(5) 0.046(4) 0.024(5) 0.005(4) -0.005(4) 0.002(4)
C130 0.040(5) 0.079(6) 0.036(6) 0.022(5) 0.000(4) 0.014(4)
C132 0.057(5) 0.074(6) 0.025(5) 0.012(4) -0.003(4) 0.017(4)
C134 0.056(5) 0.036(4) 0.053(6) 0.007(4) 0.007(5) 0.000(4)
C136 0.054(5) 0.073(6) 0.064(7) 0.037(5) -0.006(5) 0.004(4)
C137 0.058(5) 0.032(4) 0.059(7) 0.012(4) 0.029(5) 0.010(4)
C140 0.059(5) 0.044(4) 0.047(6) 0.017(4) -0.001(5) -0.007(4)
C142 0.041(5) 0.054(5) 0.065(7) 0.029(5) 0.001(4) 0.005(4)
C145 0.051(5) 0.034(4) 0.096(9) -0.006(5) 0.016(6) -0.006(4)
C148 0.080(7) 0.067(6) 0.050(7) -0.015(5) -0.027(5) 0.020(5)
C150 0.035(4) 0.047(4) 0.065(7) -0.004(4) 0.020(5) 0.002(3)

loop_
_atom_type_symbol
_atom_type_description
_atom_type_scat_dispersion_real
_atom_type_scat_dispersion_imag
_atom_type_scat_source
C C 0.0033 0.0016 'International Tables Vol C Tables 4.2.6.8 and 6.1.1.4'
H H 0.0000 0.0000 'International Tables Vol C Tables 4.2.6.8 and 6.1.1.4'
Mo Mo -1.6832 0.6857 'International Tables Vol C Tables 4.2.6.8 and 6.1.1.4'
O O 0.0106 0.0060 'International Tables Vol C Tables 4.2.6.8 and 6.1.1.4'
Si Si 0.0817 0.0704 'International Tables Vol C Tables 4.2.6.8 and 6.1.1.4'

loop_
_exptl_crystal_face_index_h
_exptl_crystal_face_index_k
_exptl_crystal_face_index_l
_exptl_crystal_face_perp_dist
_exptl_oxdiff_crystal_face_indexfrac_h
_exptl_oxdiff_crystal_face_indexfrac_k
_exptl_oxdiff_crystal_face_indexfrac_l
_exptl_oxdiff_crystal_face_x
_exptl_oxdiff_crystal_face_y
_exptl_oxdiff_crystal_face_z
-2 1 27 0.0547 -1.9288 1.0328 26.9777 0.5412 0.5618 0.6023
-17 14 -1 0.0601 -17.0362 13.9625 -0.9351 -0.3842 -0.3820 0.8246
-5 4 -26 0.0926 -5.0820 3.9537 -25.9526 -0.6483 -0.7027 -0.2515
17 -13 -5 0.0870 17.0193 -12.9707 -5.0582 0.2304 0.2656 -0.9188
0 23 6 0.0384 0.0109 23.0067 5.9954 -0.5187 0.6164 0.5893
17 12 -10 0.0738 16.9991 12.0207 -10.0506 -0.5748 0.6721 -0.4986
-17 -12 10 0.0589 -16.9991 -12.0207 10.0506 0.5748 -0.6721 0.4986
-3 -23 -4 0.0656 -3.0106 -23.0101 -3.9865 0.5657 -0.6855 -0.4531
4 16 -24 0.0760 3.9364 15.9743 -23.9869 -0.9580 -0.0624 -0.2595
10 -17 19 0.1012 10.0746 -16.9521 18.9407 0.8574 0.4632 -0.3138
8 14 15 0.0369 8.0522 14.0362 14.9552 -0.0916 0.9410 0.3146
20 0 -1 0.0720 20.0324 0.0401 -1.0726 -0.0551 0.7427 -0.6720
9 22 -5 0.0317 8.9964 22.0103 -5.0257 -0.7366 0.6885 0.0645

loop_
_geom_angle_atom_site_label_1
_geom_angle_atom_site_label_2
_geom_angle_atom_site_label_3
_geom_angle
Si10 Mo2 Si7 125.02(5)
Si10 Mo2 Si12 116.82(5)
Si12 Mo2 Si7 114.44(5)
O3 Mo2 Si7 97.06(11)
O3 Mo2 Si10 32.86(12)
O3 Mo2 Si12 128.86(12)
O3 Mo2 O10 85.58(15)
O3 Mo2 O16 103.98(16)
O3 Mo2 O24 96.70(16)
O3 Mo2 O29 68.33(16)
O3 Mo2 O31 163.62(14)
O10 Mo2 Si7 35.58(10)
O10 Mo2 Si10 100.51(10)
O10 Mo2 Si12 142.32(10)
O10 Mo2 O31 110.80(14)
O16 Mo2 Si7 32.14(11)
O16 Mo2 Si10 136.78(12)
O16 Mo2 Si12 86.94(11)
O16 Mo2 O10 67.70(14)
O16 Mo2 O29 171.91(15)
O16 Mo2 O31 82.93(15)
O24 Mo2 Si7 130.18(12)
O24 Mo2 Si10 88.71(11)
O24 Mo2 Si12 32.24(12)
O24 Mo2 O10 165.64(15)
O24 Mo2 O16 98.04(15)
O24 Mo2 O29 85.64(15)
O24 Mo2 O31 67.39(15)
O29 Mo2 Si7 143.58(10)
O29 Mo2 Si10 35.70(12)
O29 Mo2 Si12 99.82(10)
O29 Mo2 O10 108.28(14)
O29 Mo2 O31 105.15(14)
O31 Mo2 Si7 96.45(10)
O31 Mo2 Si10 137.57(10)
O31 Mo2 Si12 35.60(11)
Si1 Mo4 Si3 119.33(6)
Si1 Mo4 Si5 116.21(5)
Si3 Mo4 Si5 120.77(6)
O2 Mo4 Si1 32.97(11)
O2 Mo4 Si3 90.86(11)
O2 Mo4 Si5 130.67(11)
O2 Mo4 O11 98.30(16)
O2 Mo4 O13 68.77(15)
O2 Mo4 O17 85.03(15)
O2 Mo4 O20 166.13(14)
O6 Mo4 Si1 133.67(13)
O6 Mo4 Si3 32.28(11)
O6 Mo4 Si5 92.29(12)
O6 Mo4 O2 100.73(17)
O6 Mo4 O11 100.81(15)
O6 Mo4 O13 168.34(16)
O6 Mo4 O17 67.81(14)
O6 Mo4 O20 84.59(16)
O11 Mo4 Si1 88.95(13)
O11 Mo4 Si3 132.93(12)
O11 Mo4 Si5 32.38(13)
O11 Mo4 O13 86.12(15)
O11 Mo4 O17 168.60(15)
O11 Mo4 O20 68.00(16)
O13 Mo4 Si1 36.23(11)
O13 Mo4 Si3 139.24(10)
O13 Mo4 Si5 98.46(11)
O13 Mo4 O17 105.22(14)
O13 Mo4 O20 106.80(15)
O17 Mo4 Si1 99.49(12)
O17 Mo4 Si3 35.78(10)
O17 Mo4 Si5 142.90(12)
O20 Mo4 Si1 139.63(10)
O20 Mo4 Si3 100.12(11)
O20 Mo4 Si5 35.68(10)
O20 Mo4 O17 108.83(15)
O2 Si1 Mo4 43.89(17)
O2 Si1 O7 116.9(2)
O2 Si1 O13 96.2(2)
O2 Si1 O28 116.9(2)
O7 Si1 Mo4 129.23(18)
O7 Si1 O13 104.9(2)
O13 Si1 Mo4 52.96(15)
O28 Si1 Mo4 123.18(18)
O28 Si1 O7 107.4(3)
O28 Si1 O13 113.7(2)
O6 Si3 Mo4 43.04(15)
O6 Si3 O17 96.7(2)
O6 Si3 O22 116.0(3)
O6 Si3 O42 116.4(2)
O17 Si3 Mo4 54.05(13)
O22 Si3 Mo4 127.18(16)
O22 Si3 O17 104.8(2)
O42 Si3 Mo4 124.87(18)
O42 Si3 O17 114.3(3)
O42 Si3 O22 107.9(2)
O11 Si5 Mo4 43.64(14)
O11 Si5 O20 96.9(2)
O11 Si5 O34 116.8(2)
O11 Si5 O35 117.9(2)
O20 Si5 Mo4 53.31(16)
O34 Si5 Mo4 124.17(18)
O34 Si5 O20 103.7(2)
O35 Si5 Mo4 128.70(16)
O35 Si5 O20 113.6(2)
O35 Si5 O34 106.9(2)
O10 Si7 Mo2 53.74(13)
O16 Si7 Mo2 43.27(14)
O16 Si7 O10 97.0(2)
O16 Si7 O39 117.8(2)
O16 Si7 O43 115.0(3)
O39 Si7 Mo2 121.53(17)
O39 Si7 O10 104.0(2)
O39 Si7 O43 107.1(2)
O43 Si7 Mo2 131.32(17)
O43 Si7 O10 115.5(2)
O3 Si10 Mo2 42.95(16)
O3 Si10 O29 95.9(2)
O3 Si10 O47 117.4(2)
O25 Si10 Mo2 126.37(16)
O25 Si10 O3 117.9(2)
O25 Si10 O29 114.5(2)
O25 Si10 O47 105.3(2)
O29 Si10 Mo2 53.27(14)
O47 Si10 Mo2 128.24(16)
O47 Si10 O29 105.4(3)
O24 Si12 Mo2 42.70(15)
O24 Si12 O31 96.3(2)
O24 Si12 O45 115.6(2)
O24 Si12 O50 117.4(3)
O31 Si12 Mo2 54.35(14)
O45 Si12 Mo2 128.45(17)
O45 Si12 O31 104.7(3)
O50 Si12 Mo2 123.98(17)
O50 Si12 O31 114.4(2)
O50 Si12 O45 107.5(2)
Si1 O2 Mo4 103.1(2)
Si10 O3 Mo2 104.2(2)
Si3 O6 Mo4 104.7(2)
C70 O7 Si1 132.6(4)
Si7 O10 Mo2 90.68(17)
C67 O10 Mo2 138.9(3)
C67 O10 Si7 130.0(3)
Si5 O11 Mo4 104.0(2)
Si1 O13 Mo4 90.82(17)
C61 O13 Mo4 136.8(4)
C61 O13 Si1 131.7(4)
Si7 O16 Mo2 104.6(2)
Si3 O17 Mo4 90.18(16)
C14 O17 Mo4 136.1(3)
C14 O17 Si3 132.1(3)
Si5 O20 Mo4 91.0(2)
C26 O20 Mo4 135.3(3)
C26 O20 Si5 132.0(4)
C39 O22 Si3 130.7(4)
Si12 O24 Mo2 105.1(2)
C97 O25 Si10 137.8(4)
C52 O28 Si1 137.2(4)
Si10 O29 Mo2 91.0(2)
C44 O29 Mo2 135.9(3)
C44 O29 Si10 133.0(3)
Si12 O31 Mo2 90.05(19)
C104 O31 Mo2 138.1(3)
C104 O31 Si12 130.1(4)
C22 O34 Si5 132.8(4)
C113 O35 Si5 134.0(4)
C110 O39 Si7 133.6(5)
C65 O42 Si3 135.5(4)
C111 O43 Si7 130.7(4)
C38 O45 Si12 131.0(5)
C19 O47 Si10 130.2(5)
C16 O50 Si12 137.7(4)
H17A C177 H17B 109.5
H17A C177 H17C 109.5
H17B C177 H17C 109.5
C26 C177 H17A 109.5
C26 C177 H17B 109.5
C26 C177 H17C 109.5
H1A C1 H1B 109.5
H1A C1 H1C 109.5
H1B C1 H1C 109.5
C19 C1 H1A 109.5
C19 C1 H1B 109.5
C19 C1 H1C 109.5
H4A C4 H4B 109.5
H4A C4 H4C 109.5
H4B C4 H4C 109.5
C97 C4 H4A 109.5
C97 C4 H4B 109.5
C97 C4 H4C 109.5
H6A C6 H6B 109.5
H6A C6 H6C 109.5
H6B C6 H6C 109.5
C44 C6 H6A 109.5
C44 C6 H6B 109.5
C44 C6 H6C 109.5
H7A C7 H7B 109.5
H7A C7 H7C 109.5
H7B C7 H7C 109.5
C39 C7 H7A 109.5
C39 C7 H7B 109.5
C39 C7 H7C 109.5
H12G C12 H12H 109.5
H12G C12 H12I 109.5
H12H C12 H12I 109.5
C61 C12 H12G 109.5
C61 C12 H12H 109.5
C61 C12 H12I 109.5
O17 C14 C82 108.5(5)
O17 C14 C117 106.0(5)
O17 C14 C122 108.7(5)
C82 C14 C117 112.6(6)
C82 C14 C122 110.4(5)
C117 C14 C122 110.5(5)
O50 C16 C45 110.9(5)
O50 C16 C60 106.4(6)
O50 C16 C119 108.9(6)
C60 C16 C45 110.4(7)
C119 C16 C45 109.3(6)
C119 C16 C60 111.0(6)
H17D C17 H17E 109.5
H17D C17 H17F 109.5
H17E C17 H17F 109.5
C65 C17 H17D 109.5
C65 C17 H17E 109.5
C65 C17 H17F 109.5
O47 C19 C1 108.7(5)
O47 C19 C34 104.8(6)
O47 C19 C150 108.3(5)
C34 C19 C1 111.6(6)
C150 C19 C1 111.9(6)
C150 C19 C34 111.2(5)
O34 C22 C48 109.6(5)
O34 C22 C56 109.2(6)
O34 C22 C94 104.9(5)
C48 C22 C56 111.6(6)
C48 C22 C94 111.2(6)
C56 C22 C94 110.1(6)
H24A C24 H24B 109.5
H24A C24 H24C 109.5
H24B C24 H24C 109.5
C97 C24 H24A 109.5
C97 C24 H24B 109.5
C97 C24 H24C 109.5
O20 C26 C177 108.5(5)
O20 C26 C28 108.0(6)
O20 C26 C123 108.4(5)
C28 C26 C177 110.1(5)
C28 C26 C123 109.8(5)
C123 C26 C177 111.9(7)
C26 C28 H28A 109.5
C26 C28 H28B 109.5
C26 C28 H28C 109.5
H28A C28 H28B 109.5
H28A C28 H28C 109.5
H28B C28 H28C 109.5
H29A C29 H29B 109.5
H29A C29 H29C 109.5
H29B C29 H29C 109.5
C39 C29 H29A 109.5
C39 C29 H29B 109.5
C39 C29 H29C 109.5
H31A C31 H31B 109.5
H31A C31 H31C 109.5
H31B C31 H31C 109.5
C110 C31 H31A 109.5
C110 C31 H31B 109.5
C110 C31 H31C 109.5
C19 C34 H34A 109.5
C19 C34 H34B 109.5
C19 C34 H34C 109.5
H34A C34 H34B 109.5
H34A C34 H34C 109.5
H34B C34 H34C 109.5
H36A C36 H36B 109.5
H36A C36 H36C 109.5
H36B C36 H36C 109.5
C70 C36 H36A 109.5
C70 C36 H36B 109.5
C70 C36 H36C 109.5
O45 C38 C54 110.5(5)
O45 C38 C96 107.6(5)
O45 C38 C140 105.2(5)
C54 C38 C96 111.0(6)
C54 C38 C140 111.3(5)
C140 C38 C96 110.9(6)
O22 C39 C7 110.7(5)
O22 C39 C29 108.5(6)
O22 C39 C76 106.2(5)
C7 C39 C29 110.5(5)
C76 C39 C7 111.1(6)
C76 C39 C29 109.6(5)
H41A C41 H41B 109.5
H41A C41 H41C 109.5
H41B C41 H41C 109.5
C61 C41 H41A 109.5
C61 C41 H41B 109.5
C61 C41 H41C 109.5
O29 C44 C6 110.1(6)
O29 C44 C125 106.9(5)
O29 C44 C127 107.5(5)
C125 C44 C6 109.4(5)
C127 C44 C6 110.5(6)
C127 C44 C125 112.3(6)
C16 C45 H45A 109.5
C16 C45 H45B 109.5
C16 C45 H45C 109.5
H45A C45 H45B 109.5
H45A C45 H45C 109.5
H45B C45 H45C 109.5
C22 C48 H48A 109.5
C22 C48 H48B 109.5
C22 C48 H48C 109.5
H48A C48 H48B 109.5
H48A C48 H48C 109.5
H48B C48 H48C 109.5
O28 C52 C57 106.0(6)
O28 C52 C106 107.2(5)
O28 C52 C134 111.3(5)
C57 C52 C106 110.6(5)
C134 C52 C57 111.8(6)
C134 C52 C106 109.8(6)
C38 C54 H54A 109.5
C38 C54 H54B 109.5
C38 C54 H54C 109.5
H54A C54 H54B 109.5
H54A C54 H54C 109.5
H54B C54 H54C 109.5
C22 C56 H56A 109.5
C22 C56 H56B 109.5
C22 C56 H56C 109.5
H56A C56 H56B 109.5
H56A C56 H56C 109.5
H56B C56 H56C 109.5
C52 C57 H57A 109.5
C52 C57 H57B 109.5
C52 C57 H57C 109.5
H57A C57 H57B 109.5
H57A C57 H57C 109.5
H57B C57 H57C 109.5
C16 C60 H60A 109.5
C16 C60 H60B 109.5
C16 C60 H60C 109.5
H60A C60 H60B 109.5
H60A C60 H60C 109.5
H60B C60 H60C 109.5
O13 C61 C12 106.7(5)
O13 C61 C41 107.8(5)
O13 C61 C115 109.6(5)
C41 C61 C12 110.1(6)
C41 C61 C115 112.5(6)
C115 C61 C12 110.0(5)
H63A C63 H63B 109.5
H63A C63 H63C 109.5
H63B C63 H63C 109.5
C110 C63 H63A 109.5
C110 C63 H63B 109.5
C110 C63 H63C 109.5
O42 C65 C17 112.8(6)
O42 C65 C90 107.2(5)
O42 C65 C107 105.1(5)
C17 C65 C90 109.9(6)
C17 C65 C107 110.9(6)
C107 C65 C90 110.8(6)
O10 C67 C85 108.3(5)
O10 C67 C100 105.8(5)
C74 C67 O10 107.6(5)
C74 C67 C85 112.1(5)
C74 C67 C100 113.1(6)
C100 C67 C85 109.7(5)
O7 C70 C36 109.9(6)
O7 C70 C84 105.9(6)
O7 C70 C132 109.0(6)
C84 C70 C36 110.8(6)
C84 C70 C132 110.9(6)
C132 C70 C36 110.2(7)
H72A C72 H72B 109.5
H72A C72 H72C 109.5
H72B C72 H72C 109.5
C104 C72 H72A 109.5
C104 C72 H72B 109.5
C104 C72 H72C 109.5
C67 C74 H74A 109.5
C67 C74 H74B 109.5
C67 C74 H74C 109.5
H74A C74 H74B 109.5
H74A C74 H74C 109.5
H74B C74 H74C 109.5
C39 C76 H76A 109.5
C39 C76 H76B 109.5
C39 C76 H76C 109.5
H76A C76 H76B 109.5
H76A C76 H76C 109.5
H76B C76 H76C 109.5
H78A C78 H78B 109.5
H78A C78 H78C 109.5
H78B C78 H78C 109.5
C110 C78 H78A 109.5
C110 C78 H78B 109.5
C110 C78 H78C 109.5
H80A C80 H80B 109.5
H80A C80 H80C 109.5
H80B C80 H80C 109.5
C113 C80 H80A 109.5
C113 C80 H80B 109.5
C113 C80 H80C 109.5
C14 C82 H82A 109.5
C14 C82 H82B 109.5
C14 C82 H82C 109.5
H82A C82 H82B 109.5
H82A C82 H82C 109.5
H82B C82 H82C 109.5
C70 C84 H84A 109.5
C70 C84 H84B 109.5
C70 C84 H84C 109.5
H84A C84 H84B 109.5
H84A C84 H84C 109.5
H84B C84 H84C 109.5
C67 C85 H85A 109.5
C67 C85 H85B 109.5
C67 C85 H85C 109.5
H85A C85 H85B 109.5
H85A C85 H85C 109.5
H85B C85 H85C 109.5
H88A C88 H88B 109.5
H88A C88 H88C 109.5
H88B C88 H88C 109.5
C97 C88 H88A 109.5
C97 C88 H88B 109.5
C97 C88 H88C 109.5
C65 C90 H90A 109.5
C65 C90 H90B 109.5
C65 C90 H90C 109.5
H90A C90 H90B 109.5
H90A C90 H90C 109.5
H90B C90 H90C 109.5
C22 C94 H94A 109.5
C22 C94 H94B 109.5
C22 C94 H94C 109.5
H94A C94 H94B 109.5
H94A C94 H94C 109.5
H94B C94 H94C 109.5
C38 C96 H96A 109.5
C38 C96 H96B 109.5
C38 C96 H96C 109.5
H96A C96 H96B 109.5
H96A C96 H96C 109.5
H96B C96 H96C 109.5
O25 C97 C4 106.0(5)
O25 C97 C24 110.1(5)
O25 C97 C88 108.2(6)
C4 C97 C24 110.8(7)
C4 C97 C88 111.3(5)
C88 C97 C24 110.4(6)
C67 C100 H10A 109.5
C67 C100 H10B 109.5
C67 C100 H10C 109.5
H10A C100 H10B 109.5
H10A C100 H10C 109.5
H10B C100 H10C 109.5
H10D C102 H10E 109.5
H10D C102 H10F 109.5
H10E C102 H10F 109.5
C104 C102 H10D 109.5
C104 C102 H10E 109.5
C104 C102 H10F 109.5
O31 C104 C72 109.1(6)
O31 C104 C102 106.0(5)
O31 C104 C142 110.0(5)
C102 C104 C72 110.9(5)
C102 C104 C142 110.2(7)
C142 C104 C72 110.5(5)
C52 C106 H10G 109.5
C52 C106 H10H 109.5
C52 C106 H10I 109.5
H10G C106 H10H 109.5
H10G C106 H10I 109.5
H10H C106 H10I 109.5
C65 C107 H10J 109.5
C65 C107 H10K 109.5
C65 C107 H10L 109.5
H10J C107 H10K 109.5
H10J C107 H10L 109.5
H10K C107 H10L 109.5
O39 C110 C31 109.6(5)
O39 C110 C63 105.6(6)
O39 C110 C78 108.9(5)
C31 C110 C63 111.6(6)
C78 C110 C31 110.8(6)
C78 C110 C63 110.3(6)
O43 C111 C130 111.0(6)
O43 C111 C136 104.9(5)
O43 C111 C148 110.5(6)
C130 C111 C136 108.4(6)
C130 C111 C148 111.0(6)
C148 C111 C136 111.0(7)
O35 C113 C80 105.9(6)
O35 C113 C137 110.7(5)
O35 C113 C145 108.9(5)
C80 C113 C137 111.4(6)
C80 C113 C145 109.6(6)
C137 C113 C145 110.2(7)
C61 C115 H11D 109.5
C61 C115 H11E 109.5
C61 C115 H11F 109.5
H11D C115 H11E 109.5
H11D C115 H11F 109.5
H11E C115 H11F 109.5
C14 C117 H11G 109.5
C14 C117 H11H 109.5
C14 C117 H11I 109.5
H11G C117 H11H 109.5
H11G C117 H11I 109.5
H11H C117 H11I 109.5
C16 C119 H11A 109.5
C16 C119 H11B 109.5
C16 C119 H11C 109.5
H11A C119 H11B 109.5
H11A C119 H11C 109.5
H11B C119 H11C 109.5
C14 C122 H12J 109.5
C14 C122 H12K 109.5
C14 C122 H12L 109.5
H12J C122 H12K 109.5
H12J C122 H12L 109.5
H12K C122 H12L 109.5
C26 C123 H12M 109.5
C26 C123 H12N 109.5
C26 C123 H12O 109.5
H12M C123 H12N 109.5
H12M C123 H12O 109.5
H12N C123 H12O 109.5
C44 C125 H12A 109.5
C44 C125 H12B 109.5
C44 C125 H12C 109.5
H12A C125 H12B 109.5
H12A C125 H12C 109.5
H12B C125 H12C 109.5
C44 C127 H12D 109.5
C44 C127 H12E 109.5
C44 C127 H12F 109.5
H12D C127 H12E 109.5
H12D C127 H12F 109.5
H12E C127 H12F 109.5
C111 C130 H13A 109.5
C111 C130 H13B 109.5
C111 C130 H13C 109.5
H13A C130 H13B 109.5
H13A C130 H13C 109.5
H13B C130 H13C 109.5
C70 C132 H13G 109.5
C70 C132 H13H 109.5
C70 C132 H13I 109.5
H13G C132 H13H 109.5
H13G C132 H13I 109.5
H13H C132 H13I 109.5
C52 C134 H13J 109.5
C52 C134 H13K 109.5
C52 C134 H13L 109.5
H13J C134 H13K 109.5
H13J C134 H13L 109.5
H13K C134 H13L 109.5
C111 C136 H13D 109.5
C111 C136 H13E 109.5
C111 C136 H13F 109.5
H13D C136 H13E 109.5
H13D C136 H13F 109.5
H13E C136 H13F 109.5
C113 C137 H13M 109.5
C113 C137 H13N 109.5
C113 C137 H13O 109.5
H13M C137 H13N 109.5
H13M C137 H13O 109.5
H13N C137 H13O 109.5
C38 C140 H14A 109.5
C38 C140 H14B 109.5
C38 C140 H14C 109.5
H14A C140 H14B 109.5
H14A C140 H14C 109.5
H14B C140 H14C 109.5
C104 C142 H14D 109.5
C104 C142 H14E 109.5
C104 C142 H14F 109.5
H14D C142 H14E 109.5
H14D C142 H14F 109.5
H14E C142 H14F 109.5
C113 C145 H14J 109.5
C113 C145 H14K 109.5
C113 C145 H14L 109.5
H14J C145 H14K 109.5
H14J C145 H14L 109.5
H14K C145 H14L 109.5
C111 C148 H14G 109.5
C111 C148 H14H 109.5
C111 C148 H14I 109.5
H14G C148 H14H 109.5
H14G C148 H14I 109.5
H14H C148 H14I 109.5
C19 C150 H15A 109.5
C19 C150 H15B 109.5
C19 C150 H15C 109.5
H15A C150 H15B 109.5
H15A C150 H15C 109.5
H15B C150 H15C 109.5

loop_
_geom_bond_atom_site_label_1
_geom_bond_atom_site_label_2
_geom_bond_distance
Mo2 Si7 2.8892(17)
Mo2 Si10 2.8729(17)
Mo2 Si12 2.8761(18)
Mo2 O3 2.019(4)
Mo2 O10 2.330(4)
Mo2 O16 2.046(4)
Mo2 O24 2.020(4)
Mo2 O29 2.303(4)
Mo2 O31 2.337(4)
Mo4 Si1 2.857(2)
Mo4 Si3 2.8659(17)
Mo4 Si5 2.8770(19)
Mo4 O2 2.034(5)
Mo4 O6 2.022(4)
Mo4 O11 2.046(4)
Mo4 O13 2.281(4)
Mo4 O17 2.320(3)
Mo4 O20 2.307(4)
Si1 O2 1.597(4)
Si1 O7 1.620(5)
Si1 O13 1.689(5)
Si1 O28 1.608(4)
Si3 O6 1.582(4)
Si3 O17 1.676(4)
Si3 O22 1.622(5)
Si3 O42 1.621(4)
Si5 O11 1.588(5)
Si5 O20 1.678(4)
Si5 O34 1.625(4)
Si5 O35 1.621(5)
Si7 O10 1.681(4)
Si7 O16 1.588(4)
Si7 O39 1.607(5)
Si7 O43 1.629(5)
Si10 O3 1.608(4)
Si10 O25 1.603(4)
Si10 O29 1.677(5)
Si10 O47 1.619(4)
Si12 O24 1.589(4)
Si12 O31 1.674(5)
Si12 O45 1.617(4)
Si12 O50 1.614(4)
O7 C70 1.438(9)
O10 C67 1.485(7)
O13 C61 1.479(7)
O17 C14 1.484(7)
O20 C26 1.455(7)
O22 C39 1.440(7)
O25 C97 1.448(8)
O28 C52 1.450(7)
O29 C44 1.466(8)
O31 C104 1.465(7)
O34 C22 1.444(7)
O35 C113 1.446(7)
O39 C110 1.458(7)
O42 C65 1.451(7)
O43 C111 1.439(8)
O45 C38 1.454(7)
O47 C19 1.462(7)
O50 C16 1.457(9)
C177 H17A 0.9600
C177 H17B 0.9600
C177 H17C 0.9600
C177 C26 1.522(9)
C1 H1A 0.9600
C1 H1B 0.9600
C1 H1C 0.9600
C1 C19 1.526(10)
C4 H4A 0.9600
C4 H4B 0.9600
C4 H4C 0.9600
C4 C97 1.511(9)
C6 H6A 0.9600
C6 H6B 0.9600
C6 H6C 0.9600
C6 C44 1.522(8)
C7 H7A 0.9600
C7 H7B 0.9600
C7 H7C 0.9600
C7 C39 1.519(8)
C12 H12G 0.9600
C12 H12H 0.9600
C12 H12I 0.9600
C12 C61 1.529(10)
C14 C82 1.501(10)
C14 C117 1.510(8)
C14 C122 1.519(8)
C16 C45 1.526(10)
C16 C60 1.515(9)
C16 C119 1.509(9)
C17 H17D 0.9600
C17 H17E 0.9600
C17 H17F 0.9600
C17 C65 1.496(8)
C19 C34 1.520(9)
C19 C150 1.517(8)
C22 C48 1.511(10)
C22 C56 1.519(10)
C22 C94 1.527(9)
C24 H24A 0.9600
C24 H24B 0.9600
C24 H24C 0.9600
C24 C97 1.529(9)
C26 C28 1.495(8)
C26 C123 1.520(9)
C28 H28A 0.9600
C28 H28B 0.9600
C28 H28C 0.9600
C29 H29A 0.9600
C29 H29B 0.9600
C29 H29C 0.9600
C29 C39 1.529(9)
C31 H31A 0.9600
C31 H31B 0.9600
C31 H31C 0.9600
C31 C110 1.515(10)
C34 H34A 0.9600
C34 H34B 0.9600
C34 H34C 0.9600
C36 H36A 0.9600
C36 H36B 0.9600
C36 H36C 0.9600
C36 C70 1.530(9)
C38 C54 1.493(10)
C38 C96 1.528(8)
C38 C140 1.518(10)
C39 C76 1.507(10)
C41 H41A 0.9600
C41 H41B 0.9600
C41 H41C 0.9600
C41 C61 1.493(8)
C44 C125 1.505(9)
C44 C127 1.505(9)
C45 H45A 0.9600
C45 H45B 0.9600
C45 H45C 0.9600
C48 H48A 0.9600
C48 H48B 0.9600
C48 H48C 0.9600
C52 C57 1.509(10)
C52 C106 1.532(9)
C52 C134 1.507(9)
C54 H54A 0.9600
C54 H54B 0.9600
C54 H54C 0.9600
C56 H56A 0.9600
C56 H56B 0.9600
C56 H56C 0.9600
C57 H57A 0.9600
C57 H57B 0.9600
C57 H57C 0.9600
C60 H60A 0.9600
C60 H60B 0.9600
C60 H60C 0.9600
C61 C115 1.517(9)
C63 H63A 0.9600
C63 H63B 0.9600
C63 H63C 0.9600
C63 C110 1.531(10)
C65 C90 1.529(11)
C65 C107 1.521(8)
C67 C74 1.484(10)
C67 C85 1.539(9)
C67 C100 1.509(8)
C70 C84 1.504(9)
C70 C132 1.525(9)
C72 H72A 0.9600
C72 H72B 0.9600
C72 H72C 0.9600
C72 C104 1.527(9)
C74 H74A 0.9600
C74 H74B 0.9600
C74 H74C 0.9600
C76 H76A 0.9600
C76 H76B 0.9600
C76 H76C 0.9600
C78 H78A 0.9600
C78 H78B 0.9600
C78 H78C 0.9600
C78 C110 1.514(8)
C80 H80A 0.9600
C80 H80B 0.9600
C80 H80C 0.9600
C80 C113 1.495(11)
C82 H82A 0.9600
C82 H82B 0.9600
C82 H82C 0.9600
C84 H84A 0.9600
C84 H84B 0.9600
C84 H84C 0.9600
C85 H85A 0.9600
C85 H85B 0.9600
C85 H85C 0.9600
C88 H88A 0.9600
C88 H88B 0.9600
C88 H88C 0.9600
C88 C97 1.516(9)
C90 H90A 0.9600
C90 H90B 0.9600
C90 H90C 0.9600
C94 H94A 0.9600
C94 H94B 0.9600
C94 H94C 0.9600
C96 H96A 0.9600
C96 H96B 0.9600
C96 H96C 0.9600
C100 H10A 0.9600
C100 H10B 0.9600
C100 H10C 0.9600
C102 H10D 0.9600
C102 H10E 0.9600
C102 H10F 0.9600
C102 C104 1.518(9)
C104 C142 1.520(9)
C106 H10G 0.9600
C106 H10H 0.9600
C106 H10I 0.9600
C107 H10J 0.9600
C107 H10K 0.9600
C107 H10L 0.9600
C111 C130 1.504(8)
C111 C136 1.528(9)
C111 C148 1.511(10)
C113 C137 1.508(8)
C113 C145 1.508(10)
C115 H11D 0.9600
C115 H11E 0.9600
C115 H11F 0.9600
C117 H11G 0.9600
C117 H11H 0.9600
C117 H11I 0.9600
C119 H11A 0.9600
C119 H11B 0.9600
C119 H11C 0.9600
C122 H12J 0.9600
C122 H12K 0.9600
C122 H12L 0.9600
C123 H12M 0.9600
C123 H12N 0.9600
C123 H12O 0.9600
C125 H12A 0.9600
C125 H12B 0.9600
C125 H12C 0.9600
C127 H12D 0.9600
C127 H12E 0.9600
C127 H12F 0.9600
C130 H13A 0.9600
C130 H13B 0.9600
C130 H13C 0.9600
C132 H13G 0.9600
C132 H13H 0.9600
C132 H13I 0.9600
C134 H13J 0.9600
C134 H13K 0.9600
C134 H13L 0.9600
C136 H13D 0.9600
C136 H13E 0.9600
C136 H13F 0.9600
C137 H13M 0.9600
C137 H13N 0.9600
C137 H13O 0.9600
C140 H14A 0.9600
C140 H14B 0.9600
C140 H14C 0.9600
C142 H14D 0.9600
C142 H14E 0.9600
C142 H14F 0.9600
C145 H14J 0.9600
C145 H14K 0.9600
C145 H14L 0.9600
C148 H14G 0.9600
C148 H14H 0.9600
C148 H14I 0.9600
C150 H15A 0.9600
C150 H15B 0.9600
C150 H15C 0.9600

loop_
_geom_torsion_atom_site_label_1
_geom_torsion_atom_site_label_2
_geom_torsion_atom_site_label_3
_geom_torsion_atom_site_label_4
_geom_torsion
Mo2 Si7 O10 C67 173.9(6)
Mo2 Si7 O39 C110 146.0(4)
Mo2 Si7 O43 C111 -24.5(6)
Mo2 Si10 O25 C97 -20.3(8)
Mo2 Si10 O29 C44 177.4(6)
Mo2 Si10 O47 C19 134.8(4)
Mo2 Si12 O31 C104 -166.7(6)
Mo2 Si12 O45 C38 139.2(4)
Mo2 Si12 O50 C16 -38.1(7)
Mo2 O10 C67 C74 78.7(6)
Mo2 O10 C67 C85 -160.0(4)
Mo2 O10 C67 C100 -42.5(8)
Mo2 O29 C44 C6 -166.3(4)
Mo2 O29 C44 C125 -47.5(7)
Mo2 O29 C44 C127 73.2(7)
Mo2 O31 C104 C72 -89.2(6)
Mo2 O31 C104 C102 30.4(8)
Mo2 O31 C104 C142 149.5(5)
Mo4 Si1 O7 C70 -149.0(5)
Mo4 Si1 O13 C61 171.4(5)
Mo4 Si1 O28 C52 38.2(6)
Mo4 Si3 O17 C14 166.9(6)
Mo4 Si3 O22 C39 -137.5(4)
Mo4 Si3 O42 C65 38.4(7)
Mo4 Si5 O20 C26 166.7(5)
Mo4 Si5 O34 C22 -139.7(5)
Mo4 Si5 O35 C113 41.6(6)
Mo4 O13 C61 C12 -15.1(7)
Mo4 O13 C61 C41 103.1(6)
Mo4 O13 C61 C115 -134.1(5)
Mo4 O17 C14 C82 74.4(6)
Mo4 O17 C14 C117 -46.8(8)
Mo4 O17 C14 C122 -165.6(4)
Mo4 O20 C26 C177 -144.7(5)
Mo4 O20 C26 C28 -25.3(7)
Mo4 O20 C26 C123 93.6(6)
Si1 O7 C70 C36 44.3(8)
Si1 O7 C70 C84 164.1(4)
Si1 O7 C70 C132 -76.5(7)
Si1 O13 C61 C12 177.5(4)
Si1 O13 C61 C41 -64.3(7)
Si1 O13 C61 C115 58.6(6)
Si1 O28 C52 C57 143.7(5)
Si1 O28 C52 C106 -98.1(7)
Si1 O28 C52 C134 21.9(9)
Si3 O17 C14 C82 -86.5(7)
Si3 O17 C14 C117 152.4(5)
Si3 O17 C14 C122 33.6(8)
Si3 O22 C39 C7 38.2(8)
Si3 O22 C39 C29 -83.3(6)
Si3 O22 C39 C76 159.0(4)
Si3 O42 C65 C17 18.7(10)
Si3 O42 C65 C90 -102.4(7)
Si3 O42 C65 C107 139.7(5)
Si5 O20 C26 C177 54.4(7)
Si5 O20 C26 C28 173.7(4)
Si5 O20 C26 C123 -67.3(6)
Si5 O34 C22 C48 -76.1(8)
Si5 O34 C22 C56 46.4(8)
Si5 O34 C22 C94 164.4(5)
Si5 O35 C113 C80 -174.4(5)
Si5 O35 C113 C137 -53.6(8)
Si5 O35 C113 C145 67.8(7)
Si7 O10 C67 C74 -92.0(6)
Si7 O10 C67 C85 29.4(7)
Si7 O10 C67 C100 146.9(5)
Si7 O39 C110 C31 -44.2(8)
Si7 O39 C110 C63 -164.5(4)
Si7 O39 C110 C78 77.1(7)
Si7 O43 C111 C130 62.2(7)
Si7 O43 C111 C136 179.1(5)
Si7 O43 C111 C148 -61.3(8)
Si10 O25 C97 C4 -153.1(5)
Si10 O25 C97 C24 -33.2(10)
Si10 O25 C97 C88 87.5(7)
Si10 O29 C44 C6 17.5(8)
Si10 O29 C44 C125 136.3(5)
Si10 O29 C44 C127 -103.0(6)
Si10 O47 C19 C1 -35.8(7)
Si10 O47 C19 C34 -155.2(4)
Si10 O47 C19 C150 86.0(7)
Si12 O31 C104 C72 70.7(6)
Si12 O31 C104 C102 -169.8(4)
Si12 O31 C104 C142 -50.7(8)
Si12 O45 C38 C54 -37.8(7)
Si12 O45 C38 C96 83.6(7)
Si12 O45 C38 C140 -158.1(5)
Si12 O50 C16 C45 -24.6(9)
Si12 O50 C16 C60 -144.7(5)
Si12 O50 C16 C119 95.6(7)
O2 Si1 O7 C70 -98.0(6)
O2 Si1 O13 Mo4 8.29(18)
O2 Si1 O13 C61 179.7(4)
O2 Si1 O28 C52 -12.5(7)
O3 Si10 O25 C97 30.0(7)
O3 Si10 O29 Mo2 -6.02(19)
O3 Si10 O29 C44 171.4(5)
O3 Si10 O47 C19 84.6(5)
O6 Si3 O17 Mo4 6.3(2)
O6 Si3 O17 C14 173.2(5)
O6 Si3 O22 C39 -88.1(5)
O6 Si3 O42 C65 -11.2(7)
O7 Si1 O2 Mo4 -119.7(2)
O7 Si1 O13 Mo4 128.25(19)
O7 Si1 O13 C61 -60.4(5)
O7 Si1 O28 C52 -146.2(6)
O10 Si7 O16 Mo2 -2.2(2)
O10 Si7 O39 C110 -158.3(5)
O10 Si7 O43 C111 -87.6(5)
O11 Si5 O20 Mo4 2.89(19)
O11 Si5 O20 C26 169.6(5)
O11 Si5 O34 C22 -89.2(6)
O11 Si5 O35 C113 -9.7(6)
O13 Si1 O2 Mo4 -9.6(2)
O13 Si1 O7 C70 157.0(5)
O13 Si1 O28 C52 98.2(6)
O16 Si7 O10 Mo2 1.9(2)
O16 Si7 O10 C67 175.8(5)
O16 Si7 O39 C110 95.9(5)
O16 Si7 O43 C111 24.2(6)
O17 Si3 O6 Mo4 -7.5(3)
O17 Si3 O22 C39 166.7(5)
O17 Si3 O42 C65 100.3(6)
O20 Si5 O11 Mo4 -3.4(2)
O20 Si5 O34 C22 165.6(6)
O20 Si5 O35 C113 102.6(5)
O22 Si3 O6 Mo4 -117.6(2)
O22 Si3 O17 Mo4 125.50(19)
O22 Si3 O17 C14 -67.7(6)
O22 Si3 O42 C65 -143.6(6)
O24 Si12 O31 Mo2 -8.5(2)
O24 Si12 O31 C104 -175.1(5)
O24 Si12 O45 C38 90.5(5)
O24 Si12 O50 C16 11.4(7)
O25 Si10 O3 Mo2 -114.6(2)
O25 Si10 O29 Mo2 118.2(2)
O25 Si10 O29 C44 -64.4(6)
O25 Si10 O47 C19 -48.8(5)
O28 Si1 O2 Mo4 111.0(2)
O28 Si1 O7 C70 35.7(6)
O28 Si1 O13 Mo4 -114.7(2)
O28 Si1 O13 C61 56.7(5)
O29 Si10 O3 Mo2 7.1(2)
O29 Si10 O25 C97 -81.5(7)
O29 Si10 O47 C19 -170.2(5)
O31 Si12 O24 Mo2 10.1(2)
O31 Si12 O45 C38 -165.0(5)
O31 Si12 O50 C16 -100.3(6)
O34 Si5 O11 Mo4 -112.5(2)
O34 Si5 O20 Mo4 122.7(2)
O34 Si5 O20 C26 -70.6(5)
O34 Si5 O35 C113 -143.6(5)
O35 Si5 O11 Mo4 118.0(2)
O35 Si5 O20 Mo4 -121.7(2)
O35 Si5 O20 C26 45.1(5)
O35 Si5 O34 C22 45.3(6)
O39 Si7 O10 Mo2 -119.09(19)
O39 Si7 O10 C67 54.8(6)
O39 Si7 O16 Mo2 107.6(2)
O39 Si7 O43 C111 157.2(5)
O42 Si3 O6 Mo4 113.8(3)
O42 Si3 O17 Mo4 -116.6(2)
O42 Si3 O17 C14 50.2(6)
O42 Si3 O22 C39 44.5(5)
O43 Si7 O10 Mo2 123.9(2)
O43 Si7 O10 C67 -62.3(6)
O43 Si7 O16 Mo2 -124.6(2)
O43 Si7 O39 C110 -35.5(5)
O45 Si12 O24 Mo2 119.8(2)
O45 Si12 O31 Mo2 -127.07(18)
O45 Si12 O31 C104 66.2(5)
O45 Si12 O50 C16 143.8(6)
O47 Si10 O3 Mo2 117.8(3)
O47 Si10 O25 C97 163.2(6)
O47 Si10 O29 Mo2 -126.54(18)
O47 Si10 O29 C44 50.9(5)
O50 Si12 O24 Mo2 -111.5(2)
O50 Si12 O31 Mo2 115.5(2)
O50 Si12 O31 C104 -51.2(6)
O50 Si12 O45 C38 -42.9(5)
